data_4341036
loop_
_publ_author_name
'Ciabatti, Iacopo'
'Femoni, Cristina'
'Hayatifar, Mohammad'
'Iapalucci, Maria Carmela'
'Ienco, Andrea'
'Longoni, Giuliano'
'Manca, Gabriele'
'Zacchini, Stefano'

_publ_section_title
;
 Octahedral co-carbide carbonyl clusters decorated by
 [AuPPh&#x2083;]&#x207A; fragments: synthesis, structural isomerism, and
 aurophilic interactions of
 Co&#x2086;C(CO)&#x2081;&#x2082;(AuPPh&#x2083;)&#x2084;.
;
_journal_issue 18
_journal_name_full 'Inorganic chemistry'
_journal_page_first 9761
_journal_page_last 9770
_journal_paper_doi 10.1021/ic501346a
_journal_volume 53
_journal_year 2014
_chemical_formula_sum 'C74 H53 Au2 Co6 O12 P3'
_chemical_formula_weight 1974.59
_chemical_name_systematic
; 
 ? 
;
_space_group_IT_number 14
_symmetry_cell_setting monoclinic
_symmetry_space_group_name_Hall '-P 2ybc'
_symmetry_space_group_name_H-M 'P 1 21/c 1'
_atom_sites_solution_hydrogens geom
_atom_sites_solution_primary direct
_atom_sites_solution_secondary difmap
_audit_creation_method SHELXL-97
_cell_angle_alpha 90.00
_cell_angle_beta 99.9190(10)
_cell_angle_gamma 90.00
_cell_formula_units_Z 4
_cell_length_a 11.0288(7)
_cell_length_b 21.2558(13)
_cell_length_c 30.3199(19)
_cell_measurement_reflns_used 4215
_cell_measurement_temperature 294(2)
_cell_measurement_theta_max 20.1775
_cell_measurement_theta_min 2.259
_cell_volume 7001.5(8)
_computing_cell_refinement 'APEX2 (Bruker AXS, 2006)'
_computing_data_collection 'APEX2 (Bruker AXS, 2006)'
_computing_data_reduction 'SAINT (Bruker AXS, 2004)'
_computing_molecular_graphics 'SCHAKAL99 (Keller, 1999)'
_computing_publication_material 'XCIF (Bruker AXS, 2001)'
_computing_structure_refinement 'SHELXL-97 (Sheldrick, 1997)'
_computing_structure_solution 'SHELXS-97 (Sheldrick, 1990)'
_diffrn_ambient_temperature 294(2)
_diffrn_measured_fraction_theta_full 0.999
_diffrn_measured_fraction_theta_max 0.999
_diffrn_measurement_device_type 'CCD area detector'
_diffrn_measurement_method 'phi and omega scans'
_diffrn_radiation_monochromator graphite
_diffrn_radiation_source 'fine-focus sealed tube'
_diffrn_radiation_type MoK\a
_diffrn_radiation_wavelength 0.71073
_diffrn_reflns_av_R_equivalents 0.1462
_diffrn_reflns_av_unetI/netI 0.1181
_diffrn_reflns_limit_h_max 13
_diffrn_reflns_limit_h_min -13
_diffrn_reflns_limit_k_max 25
_diffrn_reflns_limit_k_min -25
_diffrn_reflns_limit_l_max 36
_diffrn_reflns_limit_l_min -36
_diffrn_reflns_number 66775
_diffrn_reflns_theta_full 25.03
_diffrn_reflns_theta_max 25.03
_diffrn_reflns_theta_min 1.36
_exptl_absorpt_coefficient_mu 5.688
_exptl_absorpt_correction_T_max 0.6001
_exptl_absorpt_correction_T_min 0.5031
_exptl_absorpt_correction_type empirical
_exptl_absorpt_process_details
;
 Data were corrected for Lorentz polarization and absorption
 effects (empirical absorption corrections SADABS).
 R(int) = 0.0817 (selected reflections only, before parameter refinement)
 R(int) = 0.0638 (selected reflections only, after parameter refinement)
;
_exptl_crystal_colour black
_exptl_crystal_density_diffrn 1.873
_exptl_crystal_density_method 'not measured'
_exptl_crystal_description needle
_exptl_crystal_F_000 3832
_exptl_crystal_size_max 0.14
_exptl_crystal_size_mid 0.12
_exptl_crystal_size_min 0.10
_refine_diff_density_max 0.951
_refine_diff_density_min -0.821
_refine_diff_density_rms 0.152
_refine_ls_extinction_method none
_refine_ls_goodness_of_fit_ref 0.994
_refine_ls_hydrogen_treatment constr
_refine_ls_matrix_type full
_refine_ls_number_parameters 719
_refine_ls_number_reflns 12356
_refine_ls_number_restraints 404
_refine_ls_restrained_S_all 0.992
_refine_ls_R_factor_all 0.1463
_refine_ls_R_factor_gt 0.0608
_refine_ls_shift/su_max 0.001
_refine_ls_shift/su_mean 0.000
_refine_ls_structure_factor_coef Fsqd
_refine_ls_weighting_details 'calc w=1/[\s^2^(Fo^2^)+(0.0409P)^2^+3.1691P] where P=(Fo^2^+2Fc^2^)/3'
_refine_ls_weighting_scheme calc
_refine_ls_wR_factor_gt 0.1004
_refine_ls_wR_factor_ref 0.1285
_reflns_number_gt 6451
_reflns_number_total 12356
_reflns_threshold_expression >2sigma(I)
_cod_data_source_file ic501346a_si_002.cif
_cod_data_source_block IV
_cod_depositor_comments
;
The following automatic conversions were performed:

'_symmetry_cell_setting' value 'Monoclinic' changed to 'monoclinic'
according to
/home/saulius/struct/COD-crude-data--automatic-downloads/rss-feeds/ACS/lib/dictionaries/cif_core.dic
dictionary named 'cif_core.dic' version 2.4.2 from 2011-04-26.

Automatic conversion script
Id: cif_fix_values 2281 2013-09-26 08:29:07Z andrius 

 Adding full bibliography for 4341033--4341037.cif.
;
_cod_original_sg_symbol_H-M P2(1)/c
_cod_database_code 4341036

loop_
_symmetry_equiv_pos_as_xyz
'x, y, z'
'-x, y+1/2, -z+1/2'
'-x, -y, -z'
'x, -y-1/2, z-1/2'

loop_
_atom_site_label
_atom_site_type_symbol
_atom_site_fract_x
_atom_site_fract_y
_atom_site_fract_z
_atom_site_U_iso_or_equiv
_atom_site_adp_type
_atom_site_occupancy
_atom_site_symmetry_multiplicity
_atom_site_calc_flag
_atom_site_refinement_flags
Au1 Au 0.29648(4) 0.46199(2) 0.838006(16) 0.04622(15) Uani 1 1 d .
Au2 Au 0.31683(5) 0.59877(2) 0.844097(16) 0.04644(15) Uani 1 1 d .
Co1 Co 0.53396(17) 0.59255(9) 0.75743(6) 0.0689(6) Uani 1 1 d .
Co2 Co 0.38136(14) 0.52908(8) 0.69243(5) 0.0433(4) Uani 1 1 d .
Co3 Co 0.56281(15) 0.47221(8) 0.75496(5) 0.0526(5) Uani 1 1 d .
Co4 Co 0.29893(14) 0.58127(7) 0.75598(5) 0.0431(4) Uani 1 1 d .
Co5 Co 0.32534(15) 0.45636(7) 0.75244(5) 0.0508(5) Uani 1 1 d .
Co6 Co 0.48386(13) 0.52427(7) 0.81891(5) 0.0375(4) Uani 1 1 d .
C1 C 0.4291(9) 0.5250(5) 0.7556(3) 0.035(3) Uani 1 1 d .
C2 C 0.1638(13) 0.4488(7) 0.7480(5) 0.068(4) Uani 1 1 d U
C3 C 0.3670(14) 0.3768(7) 0.7571(6) 0.085(4) Uani 1 1 d U
C4 C 0.3158(14) 0.4572(6) 0.6732(5) 0.074(4) Uani 1 1 d U
C5 C 0.6159(14) 0.4047(7) 0.7338(5) 0.080(4) Uani 1 1 d U
C6 C 0.6892(12) 0.5223(7) 0.7469(4) 0.068(3) Uani 1 1 d U
C7 C 0.6196(14) 0.6506(7) 0.7386(5) 0.088(4) Uani 1 1 d U
C8 C 0.3628(13) 0.6606(7) 0.7577(4) 0.067(4) Uani 1 1 d U
C9 C 0.5847(11) 0.6037(6) 0.8187(4) 0.058(3) Uani 1 1 d U
C10 C 0.2441(12) 0.5781(6) 0.6871(4) 0.058(3) Uani 1 1 d U
C11 C 0.1489(12) 0.5983(7) 0.7635(4) 0.064(3) Uani 1 1 d U
C12 C 0.5142(11) 0.5218(6) 0.8771(4) 0.061(3) Uani 1 1 d U
C13 C 0.6072(12) 0.4542(6) 0.8173(4) 0.058(3) Uani 1 1 d U
O2 O 0.0604(9) 0.4427(5) 0.7425(3) 0.086(3) Uani 1 1 d U
O3 O 0.3884(10) 0.3245(5) 0.7609(4) 0.103(3) Uani 1 1 d U
O4 O 0.2753(9) 0.4134(4) 0.6516(3) 0.083(3) Uani 1 1 d U
O5 O 0.6533(10) 0.3596(5) 0.7192(3) 0.101(3) Uani 1 1 d U
O6 O 0.7890(8) 0.5323(5) 0.7420(3) 0.079(3) Uani 1 1 d U
O7 O 0.6806(10) 0.6885(5) 0.7259(4) 0.106(3) Uani 1 1 d U
O8 O 0.3637(9) 0.7134(4) 0.7565(3) 0.071(3) Uani 1 1 d U
O9 O 0.6425(7) 0.6359(4) 0.8460(3) 0.065(2) Uani 1 1 d U
O10 O 0.1560(8) 0.5999(4) 0.6645(3) 0.070(3) Uani 1 1 d U
O11 O 0.0476(8) 0.6098(5) 0.7658(3) 0.085(3) Uani 1 1 d U
O12 O 0.5465(8) 0.5187(4) 0.9153(3) 0.072(3) Uani 1 1 d U
O13 O 0.6665(8) 0.4223(4) 0.8427(3) 0.070(2) Uani 1 1 d U
P1 P 0.1626(3) 0.41742(15) 0.87880(10) 0.0437(8) Uani 1 1 d .
C101 C 0.0490(6) 0.4751(3) 0.8892(3) 0.054(2) Uani 1 1 d GU
C102 C 0.0246(7) 0.4882(4) 0.9317(2) 0.058(2) Uani 1 1 d GU
H102 H 0.0678 0.4674 0.9565 0.070 Uiso 1 1 calc R
C103 C -0.0643(7) 0.5326(4) 0.9372(2) 0.061(2) Uani 1 1 d GU
H103 H -0.0806 0.5414 0.9656 0.073 Uiso 1 1 calc R
C104 C -0.1288(6) 0.5637(3) 0.9001(3) 0.060(2) Uani 1 1 d GU
H104 H -0.1883 0.5934 0.9037 0.072 Uiso 1 1 calc R
C105 C -0.1044(7) 0.5505(3) 0.8576(2) 0.060(2) Uani 1 1 d GU
H105 H -0.1475 0.5714 0.8328 0.072 Uiso 1 1 calc R
C106 C -0.0155(7) 0.5062(4) 0.85212(19) 0.058(2) Uani 1 1 d GU
H106 H 0.0008 0.4974 0.8237 0.069 Uiso 1 1 calc R
C107 C 0.0749(7) 0.3526(3) 0.8502(3) 0.070(2) Uani 1 1 d GU
C108 C 0.1393(6) 0.3049(4) 0.8330(3) 0.074(3) Uani 1 1 d GU
H108 H 0.2247 0.3066 0.8367 0.089 Uiso 1 1 calc R
C109 C 0.0761(8) 0.2547(3) 0.8103(3) 0.080(3) Uani 1 1 d GU
H109 H 0.1192 0.2228 0.7988 0.096 Uiso 1 1 calc R
C110 C -0.0515(8) 0.2523(3) 0.8048(3) 0.083(3) Uani 1 1 d GU
H110 H -0.0938 0.2187 0.7896 0.099 Uiso 1 1 calc R
C111 C -0.1160(6) 0.2999(4) 0.8220(3) 0.080(3) Uani 1 1 d GU
H111 H -0.2014 0.2983 0.8183 0.096 Uiso 1 1 calc R
C112 C -0.0528(7) 0.3501(4) 0.8447(3) 0.075(3) Uani 1 1 d GU
H112 H -0.0959 0.3820 0.8562 0.090 Uiso 1 1 calc R
C113 C 0.2271(8) 0.3860(4) 0.9337(2) 0.063(2) Uani 1 1 d GU
C114 C 0.3473(7) 0.4007(4) 0.9531(3) 0.067(2) Uani 1 1 d GU
H114 H 0.3961 0.4247 0.9374 0.080 Uiso 1 1 calc R
C115 C 0.3945(6) 0.3796(4) 0.9960(3) 0.072(3) Uani 1 1 d GU
H115 H 0.4749 0.3894 1.0090 0.087 Uiso 1 1 calc R
C116 C 0.3215(8) 0.3438(4) 1.0195(2) 0.074(3) Uani 1 1 d GU
H116 H 0.3531 0.3296 1.0482 0.089 Uiso 1 1 calc R
C117 C 0.2013(8) 0.3291(4) 1.0001(3) 0.074(3) Uani 1 1 d GU
H117 H 0.1525 0.3051 1.0158 0.088 Uiso 1 1 calc R
C118 C 0.1541(6) 0.3502(4) 0.9572(3) 0.070(2) Uani 1 1 d GU
H118 H 0.0737 0.3404 0.9442 0.084 Uiso 1 1 calc R
P2 P 0.2618(3) 0.67428(14) 0.89127(10) 0.0433(8) Uani 1 1 d .
C201 C 0.2351(7) 0.6450(4) 0.94509(19) 0.057(2) Uani 1 1 d GU
C202 C 0.2819(7) 0.5860(4) 0.9584(2) 0.060(2) Uani 1 1 d GU
H202 H 0.3166 0.5611 0.9386 0.073 Uiso 1 1 calc R
C203 C 0.2767(7) 0.5640(3) 1.0012(3) 0.068(2) Uani 1 1 d GU
H203 H 0.3080 0.5245 1.0101 0.082 Uiso 1 1 calc R
C204 C 0.2247(7) 0.6012(4) 1.0307(2) 0.070(2) Uani 1 1 d GU
H204 H 0.2212 0.5865 1.0594 0.085 Uiso 1 1 calc R
C205 C 0.1780(7) 0.6602(4) 1.0175(2) 0.071(2) Uani 1 1 d GU
H205 H 0.1432 0.6851 1.0373 0.086 Uiso 1 1 calc R
C206 C 0.1831(7) 0.6822(3) 0.9747(3) 0.065(2) Uani 1 1 d GU
H206 H 0.1519 0.7217 0.9658 0.078 Uiso 1 1 calc R
C207 C 0.3825(7) 0.7336(3) 0.9031(3) 0.064(2) Uani 1 1 d GU
C208 C 0.3935(7) 0.7725(4) 0.9404(3) 0.074(3) Uani 1 1 d GU
H208 H 0.3406 0.7674 0.9610 0.089 Uiso 1 1 calc R
C209 C 0.4835(8) 0.8189(4) 0.9471(2) 0.079(3) Uani 1 1 d GU
H209 H 0.4908 0.8450 0.9720 0.095 Uiso 1 1 calc R
C210 C 0.5625(7) 0.8265(4) 0.9164(3) 0.077(3) Uani 1 1 d GU
H210 H 0.6227 0.8576 0.9208 0.092 Uiso 1 1 calc R
C211 C 0.5516(7) 0.7877(4) 0.8790(3) 0.074(3) Uani 1 1 d GU
H211 H 0.6044 0.7927 0.8585 0.088 Uiso 1 1 calc R
C212 C 0.4616(8) 0.7412(4) 0.8724(2) 0.069(2) Uani 1 1 d GU
H212 H 0.4542 0.7152 0.8474 0.083 Uiso 1 1 calc R
C213 C 0.1273(7) 0.7193(4) 0.8664(3) 0.076(3) Uani 1 1 d GU
C214 C 0.1405(6) 0.7677(4) 0.8368(3) 0.081(3) Uani 1 1 d GU
H214 H 0.2184 0.7790 0.8317 0.097 Uiso 1 1 calc R
C215 C 0.0373(9) 0.7993(4) 0.8147(3) 0.087(3) Uani 1 1 d GU
H215 H 0.0461 0.8317 0.7949 0.104 Uiso 1 1 calc R
C216 C -0.0792(7) 0.7824(4) 0.8223(3) 0.092(3) Uani 1 1 d GU
H216 H -0.1483 0.8035 0.8075 0.110 Uiso 1 1 calc R
C217 C -0.0924(6) 0.7340(4) 0.8519(3) 0.092(3) Uani 1 1 d GU
H217 H -0.1703 0.7227 0.8570 0.110 Uiso 1 1 calc R
C218 C 0.0109(9) 0.7025(4) 0.8740(3) 0.083(3) Uani 1 1 d GU
H218 H 0.0021 0.6701 0.8938 0.100 Uiso 1 1 calc R
P3 P 0.4497(3) 0.55937(16) 0.63132(11) 0.0529(9) Uani 1 1 d .
C301 C 0.4525(8) 0.6442(3) 0.6173(3) 0.078(3) Uani 1 1 d GU
C302 C 0.4220(8) 0.6883(4) 0.6474(2) 0.081(3) Uani 1 1 d GU
H302 H 0.3976 0.6751 0.6738 0.097 Uiso 1 1 calc R
C303 C 0.4279(8) 0.7521(4) 0.6381(3) 0.085(3) Uani 1 1 d GU
H303 H 0.4075 0.7817 0.6582 0.102 Uiso 1 1 calc R
C304 C 0.4643(9) 0.7718(3) 0.5987(3) 0.090(3) Uani 1 1 d GU
H304 H 0.4683 0.8146 0.5924 0.108 Uiso 1 1 calc R
C305 C 0.4948(8) 0.7277(4) 0.5685(2) 0.093(3) Uani 1 1 d GU
H305 H 0.5192 0.7409 0.5422 0.111 Uiso 1 1 calc R
C306 C 0.4889(9) 0.6639(4) 0.5779(3) 0.087(3) Uani 1 1 d GU
H306 H 0.5093 0.6344 0.5577 0.105 Uiso 1 1 calc R
C307 C 0.6070(7) 0.5333(5) 0.6309(3) 0.081(3) Uani 1 1 d GU
C308 C 0.7041(10) 0.5756(3) 0.6338(3) 0.087(3) Uani 1 1 d GU
H308 H 0.6891 0.6186 0.6346 0.105 Uiso 1 1 calc R
C309 C 0.8235(8) 0.5537(4) 0.6355(3) 0.092(3) Uani 1 1 d GU
H309 H 0.8885 0.5821 0.6375 0.110 Uiso 1 1 calc R
C310 C 0.8460(7) 0.4895(5) 0.6343(3) 0.093(3) Uani 1 1 d GU
H310 H 0.9259 0.4748 0.6354 0.111 Uiso 1 1 calc R
C311 C 0.7489(10) 0.4471(3) 0.6314(3) 0.091(3) Uani 1 1 d GU
H311 H 0.7639 0.4041 0.6305 0.109 Uiso 1 1 calc R
C312 C 0.6294(8) 0.4690(4) 0.6296(3) 0.087(3) Uani 1 1 d GU
H312 H 0.5645 0.4406 0.6277 0.104 Uiso 1 1 calc R
C313 C 0.3604(9) 0.5259(5) 0.5800(3) 0.092(3) Uani 1 1 d GU
C314 C 0.2331(9) 0.5290(5) 0.5763(3) 0.097(3) Uani 1 1 d GU
H314 H 0.1982 0.5456 0.5996 0.116 Uiso 1 1 calc R
C315 C 0.1580(7) 0.5074(5) 0.5377(3) 0.101(3) Uani 1 1 d GU
H315 H 0.0729 0.5095 0.5352 0.121 Uiso 1 1 calc R
C316 C 0.2101(9) 0.4826(5) 0.5029(3) 0.104(3) Uani 1 1 d GU
H316 H 0.1599 0.4681 0.4770 0.124 Uiso 1 1 calc R
C317 C 0.3374(10) 0.4794(5) 0.5066(3) 0.106(3) Uani 1 1 d GU
H317 H 0.3722 0.4628 0.4833 0.127 Uiso 1 1 calc R
C318 C 0.4125(7) 0.5011(5) 0.5452(3) 0.100(3) Uani 1 1 d GU
H318 H 0.4976 0.4990 0.5477 0.120 Uiso 1 1 calc R
C401 C 1.054(2) 0.6401(11) 0.4421(6) 0.225(8) Uiso 1 1 d DU
H40A H 1.1425 0.6389 0.4463 0.338 Uiso 1 1 calc R
H40B H 1.0236 0.6695 0.4189 0.338 Uiso 1 1 calc R
H40C H 1.0219 0.5990 0.4338 0.338 Uiso 1 1 calc R
C402 C 1.017(2) 0.6589(7) 0.4826(4) 0.191(5) Uiso 1 1 d GDU
C403 C 0.8973(15) 0.6665(7) 0.4906(5) 0.186(5) Uiso 1 1 d GU
H403 H 0.8310 0.6616 0.4673 0.224 Uiso 1 1 calc R
C404 C 0.8768(11) 0.6813(6) 0.5333(7) 0.192(5) Uiso 1 1 d GU
H404 H 0.7968 0.6864 0.5387 0.230 Uiso 1 1 calc R
C405 C 0.9758(19) 0.6886(6) 0.5681(4) 0.189(5) Uiso 1 1 d GU
H405 H 0.9621 0.6986 0.5967 0.226 Uiso 1 1 calc R
C406 C 1.0954(14) 0.6811(6) 0.5601(5) 0.187(5) Uiso 1 1 d GU
H406 H 1.1616 0.6860 0.5834 0.225 Uiso 1 1 calc R
C407 C 1.1159(12) 0.6662(7) 0.5174(7) 0.184(5) Uiso 1 1 d GU
H407 H 1.1958 0.6612 0.5120 0.220 Uiso 1 1 calc R

loop_
_atom_site_aniso_label
_atom_site_aniso_U_11
_atom_site_aniso_U_22
_atom_site_aniso_U_33
_atom_site_aniso_U_23
_atom_site_aniso_U_13
_atom_site_aniso_U_12
Au1 0.0442(3) 0.0475(3) 0.0493(3) 0.0044(3) 0.0145(2) -0.0044(3)
Au2 0.0540(3) 0.0416(3) 0.0466(3) -0.0030(2) 0.0165(2) 0.0032(3)
Co1 0.0780(14) 0.0744(14) 0.0513(12) 0.0124(10) 0.0024(10) -0.0380(12)
Co2 0.0476(10) 0.0464(10) 0.0375(9) 0.0019(8) 0.0118(8) 0.0026(9)
Co3 0.0549(11) 0.0585(11) 0.0468(10) -0.0002(9) 0.0152(9) 0.0182(10)
Co4 0.0429(10) 0.0471(10) 0.0393(10) -0.0022(8) 0.0074(8) 0.0080(8)
Co5 0.0609(11) 0.0476(11) 0.0422(10) 0.0009(8) 0.0043(8) -0.0158(9)
Co6 0.0374(9) 0.0369(9) 0.0386(9) 0.0012(8) 0.0078(7) 0.0011(8)
C1 0.034(6) 0.036(6) 0.033(6) -0.007(5) -0.002(5) -0.003(6)
C2 0.061(8) 0.081(8) 0.059(7) -0.009(6) 0.000(8) 0.004(8)
C3 0.089(8) 0.056(8) 0.116(9) 0.017(9) 0.034(7) 0.005(8)
C4 0.104(9) 0.055(8) 0.069(8) -0.006(6) 0.027(7) 0.001(8)
C5 0.109(9) 0.066(9) 0.076(8) -0.008(7) 0.049(7) 0.027(8)
C6 0.058(8) 0.086(8) 0.064(7) 0.000(7) 0.026(7) 0.005(8)
C7 0.087(9) 0.060(9) 0.127(10) 0.025(8) 0.043(8) -0.012(7)
C8 0.086(8) 0.056(8) 0.058(7) 0.000(7) 0.008(6) -0.010(8)
C9 0.048(7) 0.069(8) 0.053(8) 0.001(6) -0.005(6) 0.007(6)
C10 0.063(8) 0.069(8) 0.040(7) 0.006(6) 0.001(6) 0.004(7)
C11 0.053(7) 0.081(8) 0.059(7) 0.003(6) 0.015(7) 0.005(8)
C12 0.059(7) 0.081(8) 0.040(6) 0.000(7) 0.004(6) -0.006(6)
C13 0.057(7) 0.064(8) 0.053(7) 0.015(6) 0.014(6) 0.018(6)
O2 0.066(6) 0.103(7) 0.083(6) -0.016(5) -0.001(6) 0.000(7)
O3 0.106(7) 0.064(7) 0.140(8) 0.013(7) 0.026(6) 0.007(7)
O4 0.125(8) 0.061(7) 0.069(7) -0.009(5) 0.033(6) -0.016(6)
O5 0.137(8) 0.079(8) 0.095(7) -0.011(6) 0.043(6) 0.031(7)
O6 0.061(6) 0.099(7) 0.081(6) -0.006(5) 0.024(5) 0.010(6)
O7 0.107(8) 0.072(7) 0.149(9) 0.021(6) 0.052(7) -0.016(6)
O8 0.088(6) 0.056(6) 0.069(6) 0.003(5) 0.012(5) 0.001(6)
O9 0.053(6) 0.072(6) 0.064(6) -0.006(5) -0.005(5) -0.007(5)
O10 0.074(6) 0.085(6) 0.046(5) 0.002(5) -0.003(5) 0.029(5)
O11 0.063(6) 0.109(7) 0.085(6) 0.007(5) 0.021(6) 0.007(6)
O12 0.069(6) 0.098(6) 0.047(5) -0.004(5) 0.000(5) -0.001(5)
O13 0.072(6) 0.072(6) 0.063(6) 0.010(5) 0.006(5) 0.031(5)
P1 0.0420(19) 0.043(2) 0.048(2) -0.0026(16) 0.0127(16) -0.0054(16)
C101 0.057(5) 0.059(5) 0.047(5) 0.000(4) 0.018(4) 0.005(4)
C102 0.064(5) 0.066(5) 0.049(4) 0.002(4) 0.017(4) 0.008(4)
C103 0.067(5) 0.067(5) 0.051(5) -0.002(4) 0.018(4) 0.009(4)
C104 0.065(5) 0.065(5) 0.052(5) -0.005(4) 0.015(4) 0.010(4)
C105 0.066(5) 0.065(5) 0.050(5) -0.002(4) 0.012(4) 0.011(4)
C106 0.063(5) 0.064(5) 0.049(5) -0.003(4) 0.016(4) 0.009(4)
C107 0.062(5) 0.063(5) 0.088(6) -0.018(5) 0.026(5) -0.017(5)
C108 0.067(5) 0.067(6) 0.093(6) -0.020(5) 0.025(5) -0.016(5)
C109 0.071(5) 0.074(6) 0.099(6) -0.026(5) 0.024(5) -0.014(5)
C110 0.072(5) 0.077(6) 0.101(6) -0.027(5) 0.022(5) -0.018(5)
C111 0.067(5) 0.074(6) 0.101(6) -0.026(5) 0.018(5) -0.017(5)
C112 0.063(5) 0.070(6) 0.095(6) -0.023(5) 0.021(5) -0.017(5)
C113 0.066(5) 0.064(5) 0.059(5) 0.006(4) 0.012(4) -0.001(5)
C114 0.068(5) 0.069(5) 0.063(5) 0.004(4) 0.010(4) 0.002(5)
C115 0.074(5) 0.076(5) 0.065(5) 0.003(5) 0.005(5) 0.006(5)
C116 0.079(5) 0.077(5) 0.064(5) 0.008(4) 0.005(5) 0.009(5)
C117 0.079(5) 0.076(5) 0.065(5) 0.014(5) 0.010(5) 0.002(5)
C118 0.074(5) 0.072(5) 0.063(5) 0.015(4) 0.011(5) -0.002(5)
P2 0.047(2) 0.0415(19) 0.042(2) -0.0043(15) 0.0090(16) 0.0068(16)
C201 0.067(5) 0.062(5) 0.047(5) -0.006(4) 0.023(4) -0.008(4)
C202 0.068(5) 0.066(5) 0.050(5) -0.002(4) 0.020(4) -0.008(5)
C203 0.075(5) 0.073(5) 0.059(5) 0.001(4) 0.016(5) -0.011(5)
C204 0.078(5) 0.077(5) 0.059(5) 0.001(4) 0.020(4) -0.015(5)
C205 0.083(5) 0.075(5) 0.061(5) -0.006(4) 0.024(5) -0.013(5)
C206 0.077(5) 0.067(5) 0.055(5) -0.007(4) 0.024(4) -0.008(5)
C207 0.072(5) 0.062(5) 0.062(6) -0.007(4) 0.024(5) -0.016(5)
C208 0.082(5) 0.075(6) 0.071(6) -0.009(5) 0.026(5) -0.021(5)
C209 0.084(6) 0.081(6) 0.076(6) -0.010(5) 0.022(5) -0.022(5)
C210 0.077(6) 0.080(6) 0.077(6) -0.004(5) 0.023(5) -0.019(5)
C211 0.074(5) 0.077(6) 0.075(6) -0.004(5) 0.027(5) -0.013(5)
C212 0.073(5) 0.069(5) 0.070(5) -0.008(5) 0.024(5) -0.013(4)
C213 0.063(5) 0.066(6) 0.094(6) 0.020(5) 0.005(5) 0.008(5)
C214 0.068(5) 0.072(6) 0.097(6) 0.022(5) 0.002(5) 0.012(5)
C215 0.074(5) 0.078(6) 0.104(6) 0.023(5) -0.002(5) 0.013(5)
C216 0.074(5) 0.082(6) 0.111(6) 0.022(5) -0.006(5) 0.012(5)
C217 0.071(5) 0.084(6) 0.114(6) 0.024(5) -0.004(5) 0.005(5)
C218 0.067(5) 0.073(6) 0.105(6) 0.025(5) -0.001(5) 0.006(5)
P3 0.061(2) 0.056(2) 0.044(2) 0.0046(17) 0.0161(18) 0.0006(18)
C301 0.106(6) 0.067(6) 0.070(6) 0.019(5) 0.040(5) 0.004(5)
C302 0.110(6) 0.067(6) 0.073(6) 0.020(5) 0.038(5) 0.003(5)
C303 0.116(6) 0.070(6) 0.076(6) 0.021(5) 0.039(5) 0.000(5)
C304 0.123(6) 0.074(6) 0.081(6) 0.024(5) 0.039(5) 0.000(5)
C305 0.126(6) 0.078(6) 0.082(6) 0.024(5) 0.041(5) 0.001(6)
C306 0.119(6) 0.074(6) 0.078(6) 0.022(5) 0.040(5) 0.004(5)
C307 0.083(6) 0.097(6) 0.073(5) 0.010(6) 0.037(5) 0.016(5)
C308 0.085(6) 0.102(6) 0.081(5) 0.007(6) 0.034(5) 0.015(5)
C309 0.088(6) 0.108(7) 0.085(5) 0.005(6) 0.034(5) 0.014(5)
C310 0.089(6) 0.110(7) 0.087(5) 0.006(6) 0.037(5) 0.019(5)
C311 0.089(6) 0.106(7) 0.086(5) 0.008(6) 0.040(6) 0.019(5)
C312 0.087(6) 0.101(6) 0.082(5) 0.010(6) 0.039(5) 0.017(5)
C313 0.105(6) 0.120(7) 0.051(5) -0.022(5) 0.015(5) 0.009(6)
C314 0.110(6) 0.122(7) 0.055(5) -0.022(5) 0.008(5) 0.013(7)
C315 0.113(7) 0.127(7) 0.059(5) -0.024(5) 0.006(5) 0.010(6)
C316 0.115(7) 0.133(7) 0.060(5) -0.023(5) 0.007(5) 0.005(7)
C317 0.117(7) 0.138(7) 0.061(5) -0.026(5) 0.012(5) 0.002(7)
C318 0.112(6) 0.133(7) 0.057(5) -0.024(5) 0.016(5) 0.003(6)

loop_
_atom_type_symbol
_atom_type_description
_atom_type_scat_dispersion_real
_atom_type_scat_dispersion_imag
_atom_type_scat_source
C C 0.0033 0.0016 'International Tables Vol C Tables 4.2.6.8 and 6.1.1.4'
H H 0.0000 0.0000 'International Tables Vol C Tables 4.2.6.8 and 6.1.1.4'
O O 0.0106 0.0060 'International Tables Vol C Tables 4.2.6.8 and 6.1.1.4'
P P 0.1023 0.0942 'International Tables Vol C Tables 4.2.6.8 and 6.1.1.4'
Co Co 0.3494 0.9721 'International Tables Vol C Tables 4.2.6.8 and 6.1.1.4'
Au Au -2.0133 8.8022 'International Tables Vol C Tables 4.2.6.8 and 6.1.1.4'

loop_
_geom_angle_atom_site_label_1
_geom_angle_atom_site_label_2
_geom_angle_atom_site_label_3
_geom_angle
P1 Au1 Co6 160.39(9)
P1 Au1 Co5 134.63(9)
Co6 Au1 Co5 64.82(5)
P1 Au1 Au2 115.33(8)
Co6 Au1 Au2 56.78(3)
Co5 Au1 Au2 94.90(4)
P2 Au2 Co6 150.53(9)
P2 Au2 Co4 137.50(9)
Co6 Au2 Co4 64.03(5)
P2 Au2 Au1 135.13(8)
Co6 Au2 Au1 55.54(3)
Co4 Au2 Au1 78.84(4)
C7 Co1 C1 159.0(7)
C7 Co1 C9 98.8(7)
C1 Co1 C9 102.1(5)
C7 Co1 C6 87.5(6)
C1 Co1 C6 88.2(5)
C9 Co1 C6 96.8(5)
C7 Co1 C8 92.7(6)
C1 Co1 C8 88.8(5)
C9 Co1 C8 91.2(5)
C6 Co1 C8 171.9(5)
C7 Co1 Co6 150.9(6)
C1 Co1 Co6 49.5(3)
C9 Co1 Co6 52.9(4)
C6 Co1 Co6 89.6(3)
C8 Co1 Co6 94.2(3)
C7 Co1 Co3 128.9(5)
C1 Co1 Co3 46.0(3)
C9 Co1 Co3 98.0(4)
C6 Co1 Co3 42.7(4)
C8 Co1 Co3 134.8(3)
Co6 Co1 Co3 59.33(6)
C7 Co1 Co4 131.9(5)
C1 Co1 Co4 46.1(3)
C9 Co1 Co4 99.0(4)
C6 Co1 Co4 133.8(4)
C8 Co1 Co4 42.7(3)
Co6 Co1 Co4 67.08(6)
Co3 Co1 Co4 92.05(7)
C7 Co1 Co2 115.1(6)
C1 Co1 Co2 44.2(3)
C9 Co1 Co2 146.0(4)
C6 Co1 Co2 87.7(4)
C8 Co1 Co2 84.9(3)
Co6 Co1 Co2 93.66(7)
Co3 Co1 Co2 63.33(6)
Co4 Co1 Co2 56.66(6)
C4 Co2 C10 100.4(6)
C4 Co2 C1 108.9(6)
C10 Co2 C1 101.4(5)
C4 Co2 P3 98.9(5)
C10 Co2 P3 99.0(4)
C1 Co2 P3 141.5(3)
C4 Co2 Co4 117.2(5)
C10 Co2 Co4 54.1(4)
C1 Co2 Co4 47.5(3)
P3 Co2 Co4 136.94(12)
C4 Co2 Co5 64.5(5)
C10 Co2 Co5 96.3(4)
C1 Co2 Co5 46.4(3)
P3 Co2 Co5 159.32(12)
Co4 Co2 Co5 63.72(6)
C4 Co2 Co1 147.7(5)
C10 Co2 Co1 100.4(4)
C1 Co2 Co1 42.4(3)
P3 Co2 Co1 101.83(11)
Co4 Co2 Co1 59.21(6)
Co5 Co2 Co1 88.82(7)
C4 Co2 Co3 93.2(5)
C10 Co2 Co3 142.9(4)
C1 Co2 Co3 41.5(3)
P3 Co2 Co3 112.83(11)
Co4 Co2 Co3 88.98(6)
Co5 Co2 Co3 58.92(6)
Co1 Co2 Co3 55.90(6)
C5 Co3 C6 96.9(7)
C5 Co3 C1 146.4(6)
C6 Co3 C1 106.2(6)
C5 Co3 C13 99.0(6)
C6 Co3 C13 100.4(6)
C1 Co3 C13 100.4(5)
C5 Co3 Co6 147.4(5)
C6 Co3 Co6 102.9(4)
C1 Co3 Co6 49.1(3)
C13 Co3 Co6 52.3(4)
C5 Co3 Co1 153.1(5)
C6 Co3 Co1 61.4(5)
C1 Co3 Co1 45.4(3)
C13 Co3 Co1 100.5(4)
Co6 Co3 Co1 58.71(6)
C5 Co3 Co5 106.5(5)
C6 Co3 Co5 149.5(5)
C1 Co3 Co5 44.6(3)
C13 Co3 Co5 95.0(4)
Co6 Co3 Co5 66.63(6)
Co1 Co3 Co5 90.04(7)
C5 Co3 Co2 111.1(5)
C6 Co3 Co2 97.6(4)
C1 Co3 Co2 42.7(3)
C13 Co3 Co2 142.5(4)
Co6 Co3 Co2 91.74(7)
Co1 Co3 Co2 60.77(6)
Co5 Co3 Co2 55.96(6)
C11 Co4 C8 100.1(7)
C11 Co4 C1 151.5(6)
C8 Co4 C1 107.3(6)
C11 Co4 C10 91.2(6)
C8 Co4 C10 95.9(6)
C1 Co4 C10 93.7(5)
C11 Co4 Co2 131.7(4)
C8 Co4 Co2 103.9(5)
C1 Co4 Co2 48.4(3)
C10 Co4 Co2 45.4(4)
C11 Co4 Co1 160.8(5)
C8 Co4 Co1 62.3(5)
C1 Co4 Co1 45.1(3)
C10 Co4 Co1 97.9(4)
Co2 Co4 Co1 64.13(6)
C11 Co4 Au2 75.4(4)
C8 Co4 Au2 83.2(4)
C1 Co4 Au2 99.8(3)
C10 Co4 Au2 166.1(4)
Co2 Co4 Au2 148.25(7)
Co1 Co4 Au2 93.94(6)
C11 Co4 Co5 108.8(5)
C8 Co4 Co5 150.9(5)
C1 Co4 Co5 43.6(3)
C10 Co4 Co5 86.7(4)
Co2 Co4 Co5 58.48(6)
Co1 Co4 Co5 88.68(7)
Au2 Co4 Co5 100.87(6)
C11 Co4 Co6 126.3(4)
C8 Co4 Co6 98.5(4)
C1 Co4 Co6 42.4(3)
C10 Co4 Co6 136.1(4)
Co2 Co4 Co6 90.81(7)
Co1 Co4 Co6 54.81(6)
Au2 Co4 Co6 57.45(4)
Co5 Co4 Co6 61.90(6)
C3 Co5 C2 99.5(7)
C3 Co5 C1 127.4(6)
C2 Co5 C1 133.0(6)
C3 Co5 C4 93.1(6)
C2 Co5 C4 93.2(6)
C1 Co5 C4 88.0(5)
C3 Co5 Co2 123.5(5)
C2 Co5 Co2 111.5(5)
C1 Co5 Co2 48.1(3)
C4 Co5 Co2 41.3(3)
C3 Co5 Co3 82.8(5)
C2 Co5 Co3 176.6(5)
C1 Co5 Co3 44.9(3)
C4 Co5 Co3 84.2(4)
Co2 Co5 Co3 65.12(6)
C3 Co5 Au1 92.2(5)
C2 Co5 Au1 77.9(5)
C1 Co5 Au1 95.2(3)
C4 Co5 Au1 170.3(4)
Co2 Co5 Au1 138.77(7)
Co3 Co5 Au1 104.53(6)
C3 Co5 Co4 169.7(6)
C2 Co5 Co4 88.8(5)
C1 Co5 Co4 44.3(3)
C4 Co5 Co4 92.7(3)
Co2 Co5 Co4 57.80(6)
Co3 Co5 Co4 89.22(7)
Au1 Co5 Co4 83.37(6)
C3 Co5 Co6 108.3(6)
C2 Co5 Co6 126.3(5)
C1 Co5 Co6 42.1(3)
C4 Co5 Co6 128.9(4)
Co2 Co5 Co6 90.18(7)
Co3 Co5 Co6 54.76(6)
Au1 Co5 Co6 56.42(4)
Co4 Co5 Co6 61.50(5)
C12 Co6 C1 172.7(5)
C12 Co6 C9 91.0(6)
C1 Co6 C9 94.0(5)
C12 Co6 C13 89.4(6)
C1 Co6 C13 94.6(5)
C9 Co6 C13 104.1(5)
C12 Co6 Co1 138.3(4)
C1 Co6 Co1 47.0(3)
C9 Co6 Co1 47.2(4)
C13 Co6 Co1 100.0(4)
C12 Co6 Co3 137.5(4)
C1 Co6 Co3 47.2(3)
C9 Co6 Co3 95.9(4)
C13 Co6 Co3 48.2(4)
Co1 Co6 Co3 61.95(7)
C12 Co6 Au1 77.3(4)
C1 Co6 Au1 95.9(3)
C9 Co6 Au1 152.0(4)
C13 Co6 Au1 101.2(4)
Co1 Co6 Au1 138.39(7)
Co3 Co6 Au1 109.96(7)
C12 Co6 Au2 75.3(4)
C1 Co6 Au2 99.8(3)
C9 Co6 Au2 84.9(4)
C13 Co6 Au2 162.6(4)
Co1 Co6 Au2 97.03(7)
Co3 Co6 Au2 146.98(7)
Au1 Co6 Au2 67.68(4)
C12 Co6 Co4 133.7(4)
C1 Co6 Co4 41.3(3)
C9 Co6 Co4 88.5(3)
C13 Co6 Co4 135.4(4)
Co1 Co6 Co4 58.12(6)
Co3 Co6 Co4 88.47(7)
Au1 Co6 Co4 81.91(5)
Au2 Co6 Co4 58.52(4)
C12 Co6 Co5 134.0(4)
C1 Co6 Co5 40.4(3)
C9 Co6 Co5 134.2(4)
C13 Co6 Co5 86.7(4)
Co1 Co6 Co5 87.35(7)
Co3 Co6 Co5 58.62(6)
Au1 Co6 Co5 58.76(5)
Au2 Co6 Co5 97.81(6)
Co4 Co6 Co5 56.61(5)
Co1 C1 Co5 178.5(7)
Co1 C1 Co3 88.6(4)
Co5 C1 Co3 90.4(5)
Co1 C1 Co4 88.9(5)
Co5 C1 Co4 92.1(4)
Co3 C1 Co4 177.5(6)
Co1 C1 Co2 93.4(5)
Co5 C1 Co2 85.5(4)
Co3 C1 Co2 95.7(5)
Co4 C1 Co2 84.1(4)
Co1 C1 Co6 83.6(4)
Co5 C1 Co6 97.5(5)
Co3 C1 Co6 83.7(4)
Co4 C1 Co6 96.3(5)
Co2 C1 Co6 176.9(6)
O2 C2 Co5 175.7(14)
O3 C3 Co5 176.4(16)
O4 C4 Co2 166.0(13)
O4 C4 Co5 119.9(11)
Co2 C4 Co5 74.1(5)
O5 C5 Co3 178.9(15)
O6 C6 Co3 154.4(14)
O6 C6 Co1 129.5(12)
Co3 C6 Co1 75.9(5)
O7 C7 Co1 177.7(14)
O8 C8 Co4 158.1(14)
O8 C8 Co1 126.6(12)
Co4 C8 Co1 75.0(5)
O9 C9 Co1 144.2(12)
O9 C9 Co6 135.9(11)
Co1 C9 Co6 79.9(5)
O10 C10 Co2 149.5(11)
O10 C10 Co4 129.8(10)
Co2 C10 Co4 80.5(5)
O11 C11 Co4 175.8(12)
O12 C12 Co6 173.0(12)
O13 C13 Co3 143.7(11)
O13 C13 Co6 136.9(11)
Co3 C13 Co6 79.5(5)
C107 P1 C101 105.5(4)
C107 P1 C113 104.5(4)
C101 P1 C113 105.2(4)
C107 P1 Au1 113.4(3)
C101 P1 Au1 110.0(3)
C113 P1 Au1 117.3(3)
C102 C101 C106 120.0
C102 C101 P1 123.1(5)
C106 C101 P1 116.9(5)
C101 C102 C103 120.0
C101 C102 H102 120.0
C103 C102 H102 120.0
C104 C103 C102 120.0
C104 C103 H103 120.0
C102 C103 H103 120.0
C105 C104 C103 120.0
C105 C104 H104 120.0
C103 C104 H104 120.0
C106 C105 C104 120.0
C106 C105 H105 120.0
C104 C105 H105 120.0
C105 C106 C101 120.0
C105 C106 H106 120.0
C101 C106 H106 120.0
C108 C107 C112 120.0
C108 C107 P1 117.9(5)
C112 C107 P1 122.1(5)
C109 C108 C107 120.0
C109 C108 H108 120.0
C107 C108 H108 120.0
C108 C109 C110 120.0
C108 C109 H109 120.0
C110 C109 H109 120.0
C111 C110 C109 120.0
C111 C110 H110 120.0
C109 C110 H110 120.0
C112 C111 C110 120.0
C112 C111 H111 120.0
C110 C111 H111 120.0
C111 C112 C107 120.0
C111 C112 H112 120.0
C107 C112 H112 120.0
C114 C113 C118 120.0
C114 C113 P1 120.0(5)
C118 C113 P1 120.0(5)
C115 C114 C113 120.0
C115 C114 H114 120.0
C113 C114 H114 120.0
C114 C115 C116 120.0
C114 C115 H115 120.0
C116 C115 H115 120.0
C117 C116 C115 120.0
C117 C116 H116 120.0
C115 C116 H116 120.0
C116 C117 C118 120.0
C116 C117 H117 120.0
C118 C117 H117 120.0
C117 C118 C113 120.0
C117 C118 H118 120.0
C113 C118 H118 120.0
C213 P2 C201 107.9(4)
C213 P2 C207 103.5(4)
C201 P2 C207 106.6(4)
C213 P2 Au2 113.2(3)
C201 P2 Au2 114.9(3)
C207 P2 Au2 110.0(3)
C202 C201 C206 120.0
C202 C201 P2 117.4(5)
C206 C201 P2 122.2(5)
C203 C202 C201 120.0
C203 C202 H202 120.0
C201 C202 H202 120.0
C202 C203 C204 120.0
C202 C203 H203 120.0
C204 C203 H203 120.0
C205 C204 C203 120.0
C205 C204 H204 120.0
C203 C204 H204 120.0
C206 C205 C204 120.0
C206 C205 H205 120.0
C204 C205 H205 120.0
C205 C206 C201 120.0
C205 C206 H206 120.0
C201 C206 H206 120.0
C208 C207 C212 120.0
C208 C207 P2 121.9(5)
C212 C207 P2 118.0(5)
C207 C208 C209 120.0
C207 C208 H208 120.0
C209 C208 H208 120.0
C210 C209 C208 120.0
C210 C209 H209 120.0
C208 C209 H209 120.0
C209 C210 C211 120.0
C209 C210 H210 120.0
C211 C210 H210 120.0
C210 C211 C212 120.0
C210 C211 H211 120.0
C212 C211 H211 120.0
C211 C212 C207 120.0
C211 C212 H212 120.0
C207 C212 H212 120.0
C214 C213 C218 120.0
C214 C213 P2 119.3(6)
C218 C213 P2 120.5(6)
C213 C214 C215 120.0
C213 C214 H214 120.0
C215 C214 H214 120.0
C214 C215 C216 120.0
C214 C215 H215 120.0
C216 C215 H215 120.0
C215 C216 C217 120.0
C215 C216 H216 120.0
C217 C216 H216 120.0
C218 C217 C216 120.0
C218 C217 H217 120.0
C216 C217 H217 120.0
C217 C218 C213 120.0
C217 C218 H218 120.0
C213 C218 H218 120.0
C307 P3 C313 104.4(5)
C307 P3 C301 103.9(5)
C313 P3 C301 102.2(5)
C307 P3 Co2 112.3(3)
C313 P3 Co2 112.7(4)
C301 P3 Co2 119.8(3)
C302 C301 C306 120.0
C302 C301 P3 119.4(5)
C306 C301 P3 120.6(5)
C303 C302 C301 120.0
C303 C302 H302 120.0
C301 C302 H302 120.0
C302 C303 C304 120.0
C302 C303 H303 120.0
C304 C303 H303 120.0
C305 C304 C303 120.0
C305 C304 H304 120.0
C303 C304 H304 120.0
C306 C305 C304 120.0
C306 C305 H305 120.0
C304 C305 H305 120.0
C305 C306 C301 120.0
C305 C306 H306 120.0
C301 C306 H306 120.0
C308 C307 C312 120.0
C308 C307 P3 121.7(6)
C312 C307 P3 118.2(6)
C309 C308 C307 120.0
C309 C308 H308 120.0
C307 C308 H308 120.0
C310 C309 C308 120.0
C310 C309 H309 120.0
C308 C309 H309 120.0
C309 C310 C311 120.0
C309 C310 H310 120.0
C311 C310 H310 120.0
C312 C311 C310 120.0
C312 C311 H311 120.0
C310 C311 H311 120.0
C311 C312 C307 120.0
C311 C312 H312 120.0
C307 C312 H312 120.0
C314 C313 C318 120.0
C314 C313 P3 115.9(6)
C318 C313 P3 124.0(6)
C315 C314 C313 120.0
C315 C314 H314 120.0
C313 C314 H314 120.0
C314 C315 C316 120.0
C314 C315 H315 120.0
C316 C315 H315 120.0
C317 C316 C315 120.0
C317 C316 H316 120.0
C315 C316 H316 120.0
C316 C317 C318 120.0
C316 C317 H317 120.0
C318 C317 H317 120.0
C317 C318 C313 120.0
C317 C318 H318 120.0
C313 C318 H318 120.0
C402 C401 H40A 109.5
C402 C401 H40B 109.5
H40A C401 H40B 109.5
C402 C401 H40C 109.5
H40A C401 H40C 109.5
H40B C401 H40C 109.5
C403 C402 C407 120.0
C403 C402 C401 127.5(19)
C407 C402 C401 112.3(19)
C404 C403 C402 120.0
C404 C403 H403 120.0
C402 C403 H403 120.0
C403 C404 C405 120.0
C403 C404 H404 120.0
C405 C404 H404 120.0
C406 C405 C404 120.0
C406 C405 H405 120.0
C404 C405 H405 120.0
C405 C406 C407 120.0
C405 C406 H406 120.0
C407 C406 H406 120.0
C406 C407 C402 120.0
C406 C407 H407 120.0
C402 C407 H407 120.0

loop_
_geom_bond_atom_site_label_1
_geom_bond_atom_site_label_2
_geom_bond_distance
Au1 P1 2.289(3)
Au1 Co6 2.6020(15)
Au1 Co5 2.6704(17)
Au1 Au2 2.9194(7)
Au2 P2 2.300(3)
Au2 Co6 2.6399(15)
Au2 Co4 2.6709(16)
Co1 C7 1.712(14)
Co1 C1 1.838(10)
Co1 C9 1.862(13)
Co1 C6 2.336(14)
Co1 C8 2.379(15)
Co1 Co6 2.498(2)
Co1 Co3 2.580(3)
Co1 Co4 2.596(2)
Co1 Co2 2.719(2)
Co2 C4 1.747(15)
Co2 C10 1.822(13)
Co2 C1 1.898(10)
Co2 P3 2.213(4)
Co2 Co4 2.524(2)
Co2 Co5 2.543(2)
Co2 Co3 2.784(2)
Co3 C5 1.716(13)
Co3 C6 1.804(14)
Co3 C1 1.856(10)
Co3 C13 1.908(13)
Co3 Co6 2.515(2)
Co3 Co5 2.629(2)
Co4 C11 1.747(13)
Co4 C8 1.824(14)
Co4 C1 1.870(10)
Co4 C10 2.072(12)
Co4 Co5 2.675(2)
Co4 Co6 2.816(2)
Co5 C3 1.753(15)
Co5 C2 1.771(14)
Co5 C1 1.847(10)
Co5 C4 2.388(14)
Co5 Co6 2.826(2)
Co6 C12 1.740(13)
Co6 C1 1.911(10)
Co6 C9 2.023(14)
Co6 C13 2.023(12)
C2 O2 1.131(14)
C3 O3 1.138(15)
C4 O4 1.180(14)
C5 O5 1.161(13)
C6 O6 1.156(13)
C7 O7 1.155(14)
C8 O8 1.124(14)
C9 O9 1.173(13)
C10 O10 1.183(12)
C11 O11 1.157(13)
C12 O12 1.151(12)
C13 O13 1.142(12)
P1 C107 1.816(6)
P1 C101 1.818(6)
P1 C113 1.820(6)
C101 C102 1.3900
C101 C106 1.3900
C102 C103 1.3900
C102 H102 0.9300
C103 C104 1.3900
C103 H103 0.9300
C104 C105 1.3900
C104 H104 0.9300
C105 C106 1.3900
C105 H105 0.9300
C106 H106 0.9300
C107 C108 1.3900
C107 C112 1.3900
C108 C109 1.3900
C108 H108 0.9300
C109 C110 1.3900
C109 H109 0.9300
C110 C111 1.3900
C110 H110 0.9300
C111 C112 1.3900
C111 H111 0.9300
C112 H112 0.9300
C113 C114 1.3900
C113 C118 1.3900
C114 C115 1.3900
C114 H114 0.9300
C115 C116 1.3900
C115 H115 0.9300
C116 C117 1.3900
C116 H116 0.9300
C117 C118 1.3900
C117 H117 0.9300
C118 H118 0.9300
P2 C213 1.816(7)
P2 C201 1.817(6)
P2 C207 1.824(7)
C201 C202 1.3900
C201 C206 1.3900
C202 C203 1.3900
C202 H202 0.9300
C203 C204 1.3900
C203 H203 0.9300
C204 C205 1.3900
C204 H204 0.9300
C205 C206 1.3900
C205 H205 0.9300
C206 H206 0.9300
C207 C208 1.3900
C207 C212 1.3900
C208 C209 1.3900
C208 H208 0.9300
C209 C210 1.3900
C209 H209 0.9300
C210 C211 1.3900
C210 H210 0.9300
C211 C212 1.3900
C211 H211 0.9300
C212 H212 0.9300
C213 C214 1.3900
C213 C218 1.3900
C214 C215 1.3900
C214 H214 0.9300
C215 C216 1.3900
C215 H215 0.9300
C216 C217 1.3900
C216 H216 0.9300
C217 C218 1.3900
C217 H217 0.9300
C218 H218 0.9300
P3 C307 1.824(7)
P3 C313 1.836(7)
P3 C301 1.853(7)
C301 C302 1.3900
C301 C306 1.3900
C302 C303 1.3900
C302 H302 0.9300
C303 C304 1.3900
C303 H303 0.9300
C304 C305 1.3900
C304 H304 0.9300
C305 C306 1.3900
C305 H305 0.9300
C306 H306 0.9300
C307 C308 1.3900
C307 C312 1.3900
C308 C309 1.3900
C308 H308 0.9300
C309 C310 1.3900
C309 H309 0.9300
C310 C311 1.3900
C310 H310 0.9300
C311 C312 1.3900
C311 H311 0.9300
C312 H312 0.9300
C313 C314 1.3900
C313 C318 1.3900
C314 C315 1.3900
C314 H314 0.9300
C315 C316 1.3900
C315 H315 0.9300
C316 C317 1.3900
C316 H316 0.9300
C317 C318 1.3900
C317 H317 0.9300
C318 H318 0.9300
C401 C402 1.419(15)
C401 H40A 0.9600
C401 H40B 0.9600
C401 H40C 0.9600
C402 C403 1.3900
C402 C407 1.3900
C403 C404 1.3900
C403 H403 0.9300
C404 C405 1.3900
C404 H404 0.9300
C405 C406 1.3900
C405 H405 0.9300
C406 C407 1.3900
C406 H406 0.9300
C407 H407 0.9300

loop_
_geom_torsion_atom_site_label_1
_geom_torsion_atom_site_label_2
_geom_torsion_atom_site_label_3
_geom_torsion_atom_site_label_4
_geom_torsion
P1 Au1 Au2 P2 15.52(15)
Co6 Au1 Au2 P2 -143.84(12)
Co5 Au1 Au2 P2 160.68(12)
P1 Au1 Au2 Co6 159.36(10)
Co5 Au1 Au2 Co6 -55.48(5)
P1 Au1 Au2 Co4 -134.58(10)
Co6 Au1 Au2 Co4 66.05(5)
Co5 Au1 Au2 Co4 10.57(5)
C7 Co1 Co2 C4 141.9(11)
C1 Co1 Co2 C4 -34.0(10)
C9 Co1 Co2 C4 -42.9(12)
C6 Co1 Co2 C4 55.8(10)
C8 Co1 Co2 C4 -127.5(10)
Co6 Co1 Co2 C4 -33.6(9)
Co3 Co1 Co2 C4 19.2(9)
Co4 Co1 Co2 C4 -93.0(9)
C7 Co1 Co2 C10 -88.6(7)
C1 Co1 Co2 C10 95.5(6)
C9 Co1 Co2 C10 86.6(8)
C6 Co1 Co2 C10 -174.8(5)
C8 Co1 Co2 C10 1.9(5)
Co6 Co1 Co2 C10 95.8(4)
Co3 Co1 Co2 C10 148.7(4)
Co4 Co1 Co2 C10 36.4(4)
C7 Co1 Co2 C1 175.9(7)
C9 Co1 Co2 C1 -8.9(8)
C6 Co1 Co2 C1 89.8(6)
C8 Co1 Co2 C1 -93.5(6)
Co6 Co1 Co2 C1 0.4(5)
Co3 Co1 Co2 C1 53.2(5)
Co4 Co1 Co2 C1 -59.0(5)
C7 Co1 Co2 P3 13.0(6)
C1 Co1 Co2 P3 -162.9(5)
C9 Co1 Co2 P3 -171.8(7)
C6 Co1 Co2 P3 -73.1(4)
C8 Co1 Co2 P3 103.6(4)
Co6 Co1 Co2 P3 -162.53(11)
Co3 Co1 Co2 P3 -109.69(11)
Co4 Co1 Co2 P3 138.08(12)
C7 Co1 Co2 Co4 -125.1(6)
C1 Co1 Co2 Co4 59.0(5)
C9 Co1 Co2 Co4 50.1(7)
C6 Co1 Co2 Co4 148.8(3)
C8 Co1 Co2 Co4 -34.5(3)
Co6 Co1 Co2 Co4 59.39(7)
Co3 Co1 Co2 Co4 112.23(7)
C7 Co1 Co2 Co5 175.1(6)
C1 Co1 Co2 Co5 -0.8(5)
C9 Co1 Co2 Co5 -9.7(7)
C6 Co1 Co2 Co5 89.0(3)
C8 Co1 Co2 Co5 -94.3(3)
Co6 Co1 Co2 Co5 -0.41(8)
Co3 Co1 Co2 Co5 52.44(7)
Co4 Co1 Co2 Co5 -59.79(7)
C7 Co1 Co2 Co3 122.7(6)
C1 Co1 Co2 Co3 -53.2(5)
C9 Co1 Co2 Co3 -62.1(7)
C6 Co1 Co2 Co3 36.6(3)
C8 Co1 Co2 Co3 -146.7(3)
Co6 Co1 Co2 Co3 -52.84(7)
Co4 Co1 Co2 Co3 -112.23(7)
C7 Co1 Co3 C5 -22.8(14)
C1 Co1 Co3 C5 129.9(13)
C9 Co1 Co3 C5 -130.9(12)
C6 Co1 Co3 C5 -39.6(13)
C8 Co1 Co3 C5 129.4(13)
Co6 Co1 Co3 C5 -168.6(12)
Co4 Co1 Co3 C5 129.7(12)
Co2 Co1 Co3 C5 79.0(12)
C7 Co1 Co3 C6 16.8(9)
C1 Co1 Co3 C6 169.5(7)
C9 Co1 Co3 C6 -91.4(6)
C8 Co1 Co3 C6 168.9(7)
Co6 Co1 Co3 C6 -129.0(5)
Co4 Co1 Co3 C6 169.3(5)
Co2 Co1 Co3 C6 118.6(5)
C7 Co1 Co3 C1 -152.7(8)
C9 Co1 Co3 C1 99.2(6)
C6 Co1 Co3 C1 -169.5(7)
C8 Co1 Co3 C1 -0.5(6)
Co6 Co1 Co3 C1 61.5(4)
Co4 Co1 Co3 C1 -0.2(4)
Co2 Co1 Co3 C1 -50.9(4)
C7 Co1 Co3 C13 113.0(8)
C1 Co1 Co3 C13 -94.3(6)
C9 Co1 Co3 C13 4.9(6)
C6 Co1 Co3 C13 96.2(6)
C8 Co1 Co3 C13 -94.8(6)
Co6 Co1 Co3 C13 -32.8(4)
Co4 Co1 Co3 C13 -94.5(4)
Co2 Co1 Co3 C13 -145.2(4)
C7 Co1 Co3 Co6 145.8(7)
C1 Co1 Co3 Co6 -61.5(4)
C9 Co1 Co3 Co6 37.7(4)
C6 Co1 Co3 Co6 129.0(5)
C8 Co1 Co3 Co6 -62.0(5)
Co4 Co1 Co3 Co6 -61.69(7)
Co2 Co1 Co3 Co6 -112.38(7)
C7 Co1 Co3 Co5 -151.9(7)
C1 Co1 Co3 Co5 0.8(4)
C9 Co1 Co3 Co5 100.0(4)
C6 Co1 Co3 Co5 -168.7(5)
C8 Co1 Co3 Co5 0.3(5)
Co6 Co1 Co3 Co5 62.31(6)
Co4 Co1 Co3 Co5 0.63(7)
Co2 Co1 Co3 Co5 -50.07(6)
C7 Co1 Co3 Co2 -101.8(7)
C1 Co1 Co3 Co2 50.9(4)
C9 Co1 Co3 Co2 150.1(4)
C6 Co1 Co3 Co2 -118.6(5)
C8 Co1 Co3 Co2 50.3(5)
Co6 Co1 Co3 Co2 112.38(7)
Co4 Co1 Co3 Co2 50.70(6)
C4 Co2 Co3 C5 38.6(7)
C10 Co2 Co3 C5 150.5(9)
C1 Co2 Co3 C5 153.9(7)
P3 Co2 Co3 C5 -62.5(6)
Co4 Co2 Co3 C5 155.7(5)
Co5 Co2 Co3 C5 96.1(5)
Co1 Co2 Co3 C5 -151.6(5)
C4 Co2 Co3 C6 139.1(6)
C10 Co2 Co3 C6 -108.9(8)
C1 Co2 Co3 C6 -105.6(6)
P3 Co2 Co3 C6 38.0(5)
Co4 Co2 Co3 C6 -103.7(4)
Co5 Co2 Co3 C6 -163.3(4)
Co1 Co2 Co3 C6 -51.1(4)
C4 Co2 Co3 C1 -115.3(7)
C10 Co2 Co3 C1 -3.3(8)
P3 Co2 Co3 C1 143.6(5)
Co4 Co2 Co3 C1 1.9(5)
Co5 Co2 Co3 C1 -57.7(5)
Co1 Co2 Co3 C1 54.6(5)
C4 Co2 Co3 C13 -102.6(8)
C10 Co2 Co3 C13 9.4(10)
C1 Co2 Co3 C13 12.7(8)
P3 Co2 Co3 C13 156.3(7)
Co4 Co2 Co3 C13 14.6(7)
Co5 Co2 Co3 C13 -45.0(7)
Co1 Co2 Co3 C13 67.3(7)
C4 Co2 Co3 Co6 -117.6(5)
C10 Co2 Co3 Co6 -5.6(7)
C1 Co2 Co3 Co6 -2.3(5)
P3 Co2 Co3 Co6 141.30(12)
Co4 Co2 Co3 Co6 -0.45(7)
Co5 Co2 Co3 Co6 -60.03(7)
Co1 Co2 Co3 Co6 52.24(7)
C4 Co2 Co3 Co1 -169.8(5)
C10 Co2 Co3 Co1 -57.9(7)
C1 Co2 Co3 Co1 -54.6(5)
P3 Co2 Co3 Co1 89.06(13)
Co4 Co2 Co3 Co1 -52.69(7)
Co5 Co2 Co3 Co1 -112.27(8)
C4 Co2 Co3 Co5 -57.6(5)
C10 Co2 Co3 Co5 54.4(7)
C1 Co2 Co3 Co5 57.7(5)
P3 Co2 Co3 Co5 -158.67(13)
Co4 Co2 Co3 Co5 59.59(7)
Co1 Co2 Co3 Co5 112.27(8)
C4 Co2 Co4 C11 -50.2(8)
C10 Co2 Co4 C11 32.9(8)
C1 Co2 Co4 C11 -141.6(7)
P3 Co2 Co4 C11 93.5(6)
Co5 Co2 Co4 C11 -87.8(6)
Co1 Co2 Co4 C11 166.7(6)
Co3 Co2 Co4 C11 -143.2(6)
C4 Co2 Co4 C8 -167.6(7)
C10 Co2 Co4 C8 -84.5(7)
C1 Co2 Co4 C8 101.0(6)
P3 Co2 Co4 C8 -24.0(5)
Co5 Co2 Co4 C8 154.8(5)
Co1 Co2 Co4 C8 49.3(5)
Co3 Co2 Co4 C8 99.3(5)
C4 Co2 Co4 C1 91.4(7)
C10 Co2 Co4 C1 174.5(7)
P3 Co2 Co4 C1 -125.0(5)
Co5 Co2 Co4 C1 53.8(4)
Co1 Co2 Co4 C1 -51.7(4)
Co3 Co2 Co4 C1 -1.7(4)
C4 Co2 Co4 C10 -83.1(7)
C1 Co2 Co4 C10 -174.5(7)
P3 Co2 Co4 C10 60.6(5)
Co5 Co2 Co4 C10 -120.7(5)
Co1 Co2 Co4 C10 133.8(5)
Co3 Co2 Co4 C10 -176.1(5)
C4 Co2 Co4 Co1 143.1(5)
C10 Co2 Co4 Co1 -133.8(5)
C1 Co2 Co4 Co1 51.7(4)
P3 Co2 Co4 Co1 -73.26(17)
Co5 Co2 Co4 Co1 105.51(7)
Co3 Co2 Co4 Co1 50.05(6)
C4 Co2 Co4 Au2 92.8(6)
C10 Co2 Co4 Au2 175.9(5)
C1 Co2 Co4 Au2 1.4(4)
P3 Co2 Co4 Au2 -123.57(19)
Co5 Co2 Co4 Au2 55.19(14)
Co1 Co2 Co4 Au2 -50.31(14)
Co3 Co2 Co4 Au2 -0.26(16)
C4 Co2 Co4 Co5 37.6(5)
C10 Co2 Co4 Co5 120.7(5)
C1 Co2 Co4 Co5 -53.8(4)
P3 Co2 Co4 Co5 -178.77(18)
Co1 Co2 Co4 Co5 -105.51(7)
Co3 Co2 Co4 Co5 -55.45(6)
C4 Co2 Co4 Co6 93.4(5)
C10 Co2 Co4 Co6 176.5(5)
C1 Co2 Co4 Co6 2.1(4)
P3 Co2 Co4 Co6 -122.91(17)
Co5 Co2 Co4 Co6 55.86(6)
Co1 Co2 Co4 Co6 -49.65(6)
Co3 Co2 Co4 Co6 0.40(7)
C7 Co1 Co4 C11 -53.4(15)
C1 Co1 Co4 C11 155.3(14)
C9 Co1 Co4 C11 57.1(14)
C6 Co1 Co4 C11 165.6(14)
C8 Co1 Co4 C11 -24.8(14)
Co6 Co1 Co4 C11 100.2(13)
Co3 Co1 Co4 C11 155.5(13)
Co2 Co1 Co4 C11 -148.6(13)
C7 Co1 Co4 C8 -28.5(9)
C1 Co1 Co4 C8 -179.8(6)
C9 Co1 Co4 C8 82.0(6)
C6 Co1 Co4 C8 -169.6(7)
Co6 Co1 Co4 C8 125.1(5)
Co3 Co1 Co4 C8 -179.6(5)
Co2 Co1 Co4 C8 -123.8(5)
C7 Co1 Co4 C1 151.3(9)
C9 Co1 Co4 C1 -98.2(6)
C6 Co1 Co4 C1 10.3(6)
C8 Co1 Co4 C1 179.8(6)
Co6 Co1 Co4 C1 -55.1(4)
Co3 Co1 Co4 C1 0.2(4)
Co2 Co1 Co4 C1 56.1(4)
C7 Co1 Co4 C10 64.0(8)
C1 Co1 Co4 C10 -87.3(6)
C9 Co1 Co4 C10 174.5(5)
C6 Co1 Co4 C10 -77.1(6)
C8 Co1 Co4 C10 92.5(6)
Co6 Co1 Co4 C10 -142.4(4)
Co3 Co1 Co4 C10 -87.1(4)
Co2 Co1 Co4 C10 -31.2(4)
C7 Co1 Co4 Co2 95.2(8)
C1 Co1 Co4 Co2 -56.1(4)
C9 Co1 Co4 Co2 -154.2(4)
C6 Co1 Co4 Co2 -45.8(5)
C8 Co1 Co4 Co2 123.8(5)
Co6 Co1 Co4 Co2 -111.17(8)
Co3 Co1 Co4 Co2 -55.87(7)
C7 Co1 Co4 Au2 -108.7(8)
C1 Co1 Co4 Au2 100.0(4)
C9 Co1 Co4 Au2 1.8(4)
C6 Co1 Co4 Au2 110.2(5)
C8 Co1 Co4 Au2 -80.2(5)
Co6 Co1 Co4 Au2 44.89(6)
Co3 Co1 Co4 Au2 100.19(6)
Co2 Co1 Co4 Au2 156.05(7)
C7 Co1 Co4 Co5 150.5(8)
C1 Co1 Co4 Co5 -0.8(4)
C9 Co1 Co4 Co5 -99.0(4)
C6 Co1 Co4 Co5 9.4(5)
C8 Co1 Co4 Co5 179.0(5)
Co6 Co1 Co4 Co5 -55.92(6)
Co3 Co1 Co4 Co5 -0.62(7)
Co2 Co1 Co4 Co5 55.25(6)
C7 Co1 Co4 Co6 -153.6(8)
C1 Co1 Co4 Co6 55.1(4)
C9 Co1 Co4 Co6 -43.1(4)
C6 Co1 Co4 Co6 65.4(5)
C8 Co1 Co4 Co6 -125.1(5)
Co3 Co1 Co4 Co6 55.30(6)
Co2 Co1 Co4 Co6 111.17(8)
P2 Au2 Co4 C11 -52.5(5)
Co6 Au2 Co4 C11 153.1(5)
Au1 Au2 Co4 C11 96.1(5)
P2 Au2 Co4 C8 49.8(5)
Co6 Au2 Co4 C8 -104.6(5)
Au1 Au2 Co4 C8 -161.6(5)
P2 Au2 Co4 C1 156.3(3)
Co6 Au2 Co4 C1 1.9(3)
Au1 Au2 Co4 C1 -55.1(3)
P2 Au2 Co4 C10 -37.1(15)
Co6 Au2 Co4 C10 168.5(15)
Au1 Au2 Co4 C10 111.5(15)
P2 Au2 Co4 Co2 155.20(16)
Co6 Au2 Co4 Co2 0.78(13)
Au1 Au2 Co4 Co2 -56.16(14)
P2 Au2 Co4 Co1 111.25(13)
Co6 Au2 Co4 Co1 -43.17(6)
Au1 Au2 Co4 Co1 -100.12(6)
P2 Au2 Co4 Co5 -159.34(13)
Co6 Au2 Co4 Co5 46.24(6)
Au1 Au2 Co4 Co5 -10.71(5)
P2 Au2 Co4 Co6 154.42(13)
Au1 Au2 Co4 Co6 -56.95(4)
C4 Co2 Co5 C3 49.1(9)
C10 Co2 Co5 C3 147.7(8)
C1 Co2 Co5 C3 -112.6(8)
P3 Co2 Co5 C3 9.8(8)
Co4 Co2 Co5 C3 -167.8(7)
Co1 Co2 Co5 C3 -111.9(7)
Co3 Co2 Co5 C3 -61.9(7)
C4 Co2 Co5 C2 -69.0(7)
C10 Co2 Co5 C2 29.5(6)
C1 Co2 Co5 C2 129.2(6)
P3 Co2 Co5 C2 -108.4(6)
Co4 Co2 Co5 C2 74.0(5)
Co1 Co2 Co5 C2 129.9(5)
Co3 Co2 Co5 C2 179.9(5)
C4 Co2 Co5 C1 161.8(7)
C10 Co2 Co5 C1 -99.7(6)
P3 Co2 Co5 C1 122.4(5)
Co4 Co2 Co5 C1 -55.2(4)
Co1 Co2 Co5 C1 0.7(4)
Co3 Co2 Co5 C1 50.7(4)
C10 Co2 Co5 C4 98.6(7)
C1 Co2 Co5 C4 -161.8(7)
P3 Co2 Co5 C4 -39.3(6)
Co4 Co2 Co5 C4 143.1(5)
Co1 Co2 Co5 C4 -161.1(6)
Co3 Co2 Co5 C4 -111.0(5)
C4 Co2 Co5 Co3 111.0(5)
C10 Co2 Co5 Co3 -150.4(4)
C1 Co2 Co5 Co3 -50.7(4)
P3 Co2 Co5 Co3 71.7(3)
Co4 Co2 Co5 Co3 -105.93(7)
Co1 Co2 Co5 Co3 -50.04(7)
C4 Co2 Co5 Au1 -165.3(5)
C10 Co2 Co5 Au1 -66.7(4)
C1 Co2 Co5 Au1 33.0(4)
P3 Co2 Co5 Au1 155.4(3)
Co4 Co2 Co5 Au1 -22.21(11)
Co1 Co2 Co5 Au1 33.68(13)
Co3 Co2 Co5 Au1 83.71(11)
C4 Co2 Co5 Co4 -143.1(5)
C10 Co2 Co5 Co4 -44.5(4)
C1 Co2 Co5 Co4 55.2(4)
P3 Co2 Co5 Co4 177.6(4)
Co1 Co2 Co5 Co4 55.89(7)
Co3 Co2 Co5 Co4 105.93(7)
C4 Co2 Co5 Co6 161.4(5)
C10 Co2 Co5 Co6 -100.0(4)
C1 Co2 Co5 Co6 -0.4(4)
P3 Co2 Co5 Co6 122.1(3)
Co4 Co2 Co5 Co6 -55.53(6)
Co1 Co2 Co5 Co6 0.36(7)
Co3 Co2 Co5 Co6 50.39(6)
C5 Co3 Co5 C3 27.5(7)
C6 Co3 Co5 C3 166.1(10)
C1 Co3 Co5 C3 -173.2(7)
C13 Co3 Co5 C3 -73.5(7)
Co6 Co3 Co5 C3 -118.5(6)
Co1 Co3 Co5 C3 -174.0(6)
Co2 Co3 Co5 C3 132.1(6)
C5 Co3 Co5 C2 -105(8)
C6 Co3 Co5 C2 33(8)
C1 Co3 Co5 C2 54(8)
C13 Co3 Co5 C2 154(8)
Co6 Co3 Co5 C2 109(8)
Co1 Co3 Co5 C2 53(8)
Co2 Co3 Co5 C2 -1(8)
C5 Co3 Co5 C1 -159.4(7)
C6 Co3 Co5 C1 -20.7(10)
C13 Co3 Co5 C1 99.7(6)
Co6 Co3 Co5 C1 54.7(4)
Co1 Co3 Co5 C1 -0.8(4)
Co2 Co3 Co5 C1 -54.7(4)
C5 Co3 Co5 C4 -66.4(6)
C6 Co3 Co5 C4 72.3(9)
C1 Co3 Co5 C4 93.0(5)
C13 Co3 Co5 C4 -167.3(5)
Co6 Co3 Co5 C4 147.7(3)
Co1 Co3 Co5 C4 92.2(3)
Co2 Co3 Co5 C4 38.3(3)
C5 Co3 Co5 Co2 -104.7(5)
C6 Co3 Co5 Co2 34.0(9)
C1 Co3 Co5 Co2 54.7(4)
C13 Co3 Co5 Co2 154.4(4)
Co6 Co3 Co5 Co2 109.38(7)
Co1 Co3 Co5 Co2 53.86(7)
C5 Co3 Co5 Au1 117.9(5)
C6 Co3 Co5 Au1 -103.4(9)
C1 Co3 Co5 Au1 -82.7(4)
C13 Co3 Co5 Au1 17.0(4)
Co6 Co3 Co5 Au1 -28.03(6)
Co1 Co3 Co5 Au1 -83.55(7)
Co2 Co3 Co5 Au1 -137.41(8)
C5 Co3 Co5 Co4 -159.1(5)
C6 Co3 Co5 Co4 -20.5(9)
C1 Co3 Co5 Co4 0.2(4)
C13 Co3 Co5 Co4 99.9(4)
Co6 Co3 Co5 Co4 54.92(6)
Co1 Co3 Co5 Co4 -0.61(7)
Co2 Co3 Co5 Co4 -54.46(6)
C5 Co3 Co5 Co6 146.0(5)
C6 Co3 Co5 Co6 -75.4(9)
C1 Co3 Co5 Co6 -54.7(4)
C13 Co3 Co5 Co6 45.0(4)
Co1 Co3 Co5 Co6 -55.52(6)
Co2 Co3 Co5 Co6 -109.38(7)
P1 Au1 Co5 C3 -66.3(5)
Co6 Au1 Co5 C3 110.6(5)
Au2 Au1 Co5 C3 160.2(5)
P1 Au1 Co5 C2 32.9(5)
Co6 Au1 Co5 C2 -150.2(5)
Au2 Au1 Co5 C2 -100.6(5)
P1 Au1 Co5 C1 165.8(3)
Co6 Au1 Co5 C1 -17.3(3)
Au2 Au1 Co5 C1 32.4(3)
P1 Au1 Co5 C4 57(2)
Co6 Au1 Co5 C4 -126(2)
Au2 Au1 Co5 C4 -77(2)
P1 Au1 Co5 Co2 141.83(14)
Co6 Au1 Co5 Co2 -41.25(11)
Au2 Au1 Co5 Co2 8.36(12)
P1 Au1 Co5 Co3 -149.49(12)
Co6 Au1 Co5 Co3 27.43(6)
Au2 Au1 Co5 Co3 77.04(6)
P1 Au1 Co5 Co4 123.04(12)
Co6 Au1 Co5 Co4 -60.03(5)
Au2 Au1 Co5 Co4 -10.42(5)
P1 Au1 Co5 Co6 -176.92(12)
Au2 Au1 Co5 Co6 49.61(4)
C11 Co4 Co5 C3 -132(3)
C8 Co4 Co5 C3 42(3)
C1 Co4 Co5 C3 39(3)
C10 Co4 Co5 C3 138(3)
Co2 Co4 Co5 C3 100(3)
Co1 Co4 Co5 C3 40(3)
Au2 Co4 Co5 C3 -54(3)
Co6 Co4 Co5 C3 -10(3)
C11 Co4 Co5 C2 11.4(6)
C8 Co4 Co5 C2 -174.9(10)
C1 Co4 Co5 C2 -177.5(6)
C10 Co4 Co5 C2 -78.7(6)
Co2 Co4 Co5 C2 -116.5(5)
Co1 Co4 Co5 C2 -176.7(5)
Au2 Co4 Co5 C2 89.6(5)
Co6 Co4 Co5 C2 133.2(5)
C11 Co4 Co5 C1 -171.1(6)
C8 Co4 Co5 C1 2.6(10)
C10 Co4 Co5 C1 98.8(6)
Co2 Co4 Co5 C1 61.0(4)
Co1 Co4 Co5 C1 0.8(4)
Au2 Co4 Co5 C1 -92.9(4)
Co6 Co4 Co5 C1 -49.3(4)
C11 Co4 Co5 C4 104.5(6)
C8 Co4 Co5 C4 -81.8(9)
C1 Co4 Co5 C4 -84.4(6)
C10 Co4 Co5 C4 14.4(5)
Co2 Co4 Co5 C4 -23.4(4)
Co1 Co4 Co5 C4 -83.6(4)
Au2 Co4 Co5 C4 -177.3(4)
Co6 Co4 Co5 C4 -133.7(4)
C11 Co4 Co5 Co2 128.0(5)
C8 Co4 Co5 Co2 -58.4(9)
C1 Co4 Co5 Co2 -61.0(4)
C10 Co4 Co5 Co2 37.8(4)
Co1 Co4 Co5 Co2 -60.14(7)
Au2 Co4 Co5 Co2 -153.90(7)
Co6 Co4 Co5 Co2 -110.26(7)
C11 Co4 Co5 Co3 -171.3(4)
C8 Co4 Co5 Co3 2.4(9)
C1 Co4 Co5 Co3 -0.2(4)
C10 Co4 Co5 Co3 98.6(4)
Co2 Co4 Co5 Co3 60.75(6)
Co1 Co4 Co5 Co3 0.60(7)
Au2 Co4 Co5 Co3 -93.15(6)
Co6 Co4 Co5 Co3 -49.51(6)
C11 Co4 Co5 Au1 -66.6(4)
C8 Co4 Co5 Au1 107.1(9)
C1 Co4 Co5 Au1 104.5(4)
C10 Co4 Co5 Au1 -156.7(4)
Co2 Co4 Co5 Au1 165.47(7)
Co1 Co4 Co5 Au1 105.33(6)
Au2 Co4 Co5 Au1 11.57(5)
Co6 Co4 Co5 Au1 55.22(5)
C11 Co4 Co5 Co6 -121.8(5)
C8 Co4 Co5 Co6 51.9(9)
C1 Co4 Co5 Co6 49.3(4)
C10 Co4 Co5 Co6 148.1(4)
Co2 Co4 Co5 Co6 110.26(7)
Co1 Co4 Co5 Co6 50.11(6)
Au2 Co4 Co5 Co6 -43.64(5)
C7 Co1 Co6 C12 15.4(13)
C1 Co1 Co6 C12 -172.6(8)
C9 Co1 Co6 C12 0.5(8)
C6 Co1 Co6 C12 99.4(7)
C8 Co1 Co6 C12 -87.8(7)
Co3 Co1 Co6 C12 131.1(7)
Co4 Co1 Co6 C12 -121.6(7)
Co2 Co1 Co6 C12 -173.0(7)
C7 Co1 Co6 C1 -172.0(12)
C9 Co1 Co6 C1 173.2(6)
C6 Co1 Co6 C1 -88.0(5)
C8 Co1 Co6 C1 84.8(5)
Co3 Co1 Co6 C1 -56.2(4)
Co4 Co1 Co6 C1 51.0(4)
Co2 Co1 Co6 C1 -0.3(4)
C7 Co1 Co6 C9 14.8(12)
C1 Co1 Co6 C9 -173.2(6)
C6 Co1 Co6 C9 98.8(6)
C8 Co1 Co6 C9 -88.3(6)
Co3 Co1 Co6 C9 130.6(5)
Co4 Co1 Co6 C9 -122.2(5)
Co2 Co1 Co6 C9 -173.5(5)
C7 Co1 Co6 C13 -85.1(11)
C1 Co1 Co6 C13 86.9(6)
C9 Co1 Co6 C13 -99.9(6)
C6 Co1 Co6 C13 -1.1(5)
C8 Co1 Co6 C13 171.7(5)
Co3 Co1 Co6 C13 30.7(4)
Co4 Co1 Co6 C13 137.9(4)
Co2 Co1 Co6 C13 86.6(4)
C7 Co1 Co6 Co3 -115.8(11)
C1 Co1 Co6 Co3 56.2(4)
C9 Co1 Co6 Co3 -130.6(5)
C6 Co1 Co6 Co3 -31.8(3)
C8 Co1 Co6 Co3 141.1(3)
Co4 Co1 Co6 Co3 107.21(7)
Co2 Co1 Co6 Co3 55.89(7)
C7 Co1 Co6 Au1 155.2(11)
C1 Co1 Co6 Au1 -32.8(4)
C9 Co1 Co6 Au1 140.4(5)
C6 Co1 Co6 Au1 -120.8(4)
C8 Co1 Co6 Au1 52.0(3)
Co3 Co1 Co6 Au1 -89.01(12)
Co4 Co1 Co6 Au1 18.20(12)
Co2 Co1 Co6 Au1 -33.12(14)
C7 Co1 Co6 Au2 91.2(11)
C1 Co1 Co6 Au2 -96.9(4)
C9 Co1 Co6 Au2 76.3(5)
C6 Co1 Co6 Au2 175.1(3)
C8 Co1 Co6 Au2 -12.0(3)
Co3 Co1 Co6 Au2 -153.07(7)
Co4 Co1 Co6 Au2 -45.86(6)
Co2 Co1 Co6 Au2 -97.18(7)
C7 Co1 Co6 Co4 137.0(11)
C1 Co1 Co6 Co4 -51.0(4)
C9 Co1 Co6 Co4 122.2(5)
C6 Co1 Co6 Co4 -139.0(4)
C8 Co1 Co6 Co4 33.8(3)
Co3 Co1 Co6 Co4 -107.21(7)
Co2 Co1 Co6 Co4 -51.32(6)
C7 Co1 Co6 Co5 -171.3(11)
C1 Co1 Co6 Co5 0.7(4)
C9 Co1 Co6 Co5 173.9(5)
C6 Co1 Co6 Co5 -87.3(4)
C8 Co1 Co6 Co5 85.5(3)
Co3 Co1 Co6 Co5 -55.53(6)
Co4 Co1 Co6 Co5 51.68(6)
Co2 Co1 Co6 Co5 0.36(7)
C5 Co3 Co6 C12 38.4(12)
C6 Co3 Co6 C12 -87.6(8)
C1 Co3 Co6 C12 172.0(8)
C13 Co3 Co6 C12 5.6(8)
Co1 Co3 Co6 C12 -132.1(6)
Co5 Co3 Co6 C12 122.7(6)
Co2 Co3 Co6 C12 174.1(6)
C5 Co3 Co6 C1 -133.6(11)
C6 Co3 Co6 C1 100.3(6)
C13 Co3 Co6 C1 -166.4(6)
Co1 Co3 Co6 C1 55.9(4)
Co5 Co3 Co6 C1 -49.4(4)
Co2 Co3 Co6 C1 2.1(4)
C5 Co3 Co6 C9 136.4(10)
C6 Co3 Co6 C9 10.3(6)
C1 Co3 Co6 C9 -90.0(5)
C13 Co3 Co6 C9 103.6(6)
Co1 Co3 Co6 C9 -34.1(3)
Co5 Co3 Co6 C9 -139.3(3)
Co2 Co3 Co6 C9 -87.9(3)
C5 Co3 Co6 C13 32.8(11)
C6 Co3 Co6 C13 -93.3(7)
C1 Co3 Co6 C13 166.4(6)
Co1 Co3 Co6 C13 -137.7(5)
Co5 Co3 Co6 C13 117.0(5)
Co2 Co3 Co6 C13 168.5(5)
C5 Co3 Co6 Co1 170.5(10)
C6 Co3 Co6 Co1 44.4(5)
C1 Co3 Co6 Co1 -55.9(4)
C13 Co3 Co6 Co1 137.7(5)
Co5 Co3 Co6 Co1 -105.28(7)
Co2 Co3 Co6 Co1 -53.83(7)
C5 Co3 Co6 Au1 -54.5(10)
C6 Co3 Co6 Au1 179.5(5)
C1 Co3 Co6 Au1 79.2(4)
C13 Co3 Co6 Au1 -87.2(5)
Co1 Co3 Co6 Au1 135.06(8)
Co5 Co3 Co6 Au1 29.78(6)
Co2 Co3 Co6 Au1 81.23(7)
C5 Co3 Co6 Au2 -134.0(10)
C6 Co3 Co6 Au2 100.0(5)
C1 Co3 Co6 Au2 -0.3(4)
C13 Co3 Co6 Au2 -166.7(5)
Co1 Co3 Co6 Au2 55.57(13)
Co5 Co3 Co6 Au2 -49.71(14)
Co2 Co3 Co6 Au2 1.74(15)
C5 Co3 Co6 Co4 -135.3(10)
C6 Co3 Co6 Co4 98.6(5)
C1 Co3 Co6 Co4 -1.7(4)
C13 Co3 Co6 Co4 -168.1(5)
Co1 Co3 Co6 Co4 54.23(6)
Co5 Co3 Co6 Co4 -51.05(6)
Co2 Co3 Co6 Co4 0.40(7)
C5 Co3 Co6 Co5 -84.3(10)
C6 Co3 Co6 Co5 149.7(5)
C1 Co3 Co6 Co5 49.4(4)
C13 Co3 Co6 Co5 -117.0(5)
Co1 Co3 Co6 Co5 105.28(7)
Co2 Co3 Co6 Co5 51.45(6)
P1 Au1 Co6 C12 7.5(5)
Co5 Au1 Co6 C12 -166.0(5)
Au2 Au1 Co6 C12 79.1(5)
P1 Au1 Co6 C1 -169.9(4)
Co5 Au1 Co6 C1 16.7(3)
Au2 Au1 Co6 C1 -98.2(3)
P1 Au1 Co6 C9 -59.9(8)
Co5 Au1 Co6 C9 126.7(7)
Au2 Au1 Co6 C9 11.8(7)
P1 Au1 Co6 C13 94.3(5)
Co5 Au1 Co6 C13 -79.2(4)
Au2 Au1 Co6 C13 166.0(4)
P1 Au1 Co6 Co1 -146.4(3)
Co5 Au1 Co6 Co1 40.13(11)
Au2 Au1 Co6 Co1 -74.75(11)
P1 Au1 Co6 Co3 143.7(3)
Co5 Au1 Co6 Co3 -29.73(7)
Au2 Au1 Co6 Co3 -144.61(8)
P1 Au1 Co6 Au2 -71.7(3)
Co5 Au1 Co6 Au2 114.88(5)
P1 Au1 Co6 Co4 -130.9(3)
Co5 Au1 Co6 Co4 55.67(6)
Au2 Au1 Co6 Co4 -59.21(4)
P1 Au1 Co6 Co5 173.5(3)
Au2 Au1 Co6 Co5 -114.88(5)
P2 Au2 Co6 C12 40.1(5)
Co4 Au2 Co6 C12 -176.2(5)
Au1 Au2 Co6 C12 -82.1(4)
P2 Au2 Co6 C1 -145.4(4)
Co4 Au2 Co6 C1 -1.8(3)
Au1 Au2 Co6 C1 92.4(3)
P2 Au2 Co6 C9 -52.3(4)
Co4 Au2 Co6 C9 91.3(3)
Au1 Au2 Co6 C9 -174.5(3)
P2 Au2 Co6 C13 69.6(13)
Co4 Au2 Co6 C13 -146.7(13)
Au1 Au2 Co6 C13 -52.6(13)
P2 Au2 Co6 Co1 -98.02(18)
Co4 Au2 Co6 Co1 45.61(6)
Au1 Au2 Co6 Co1 139.80(7)
P2 Au2 Co6 Co3 -145.20(19)
Co4 Au2 Co6 Co3 -1.57(13)
Au1 Au2 Co6 Co3 92.62(14)
P2 Au2 Co6 Au1 122.19(17)
Co4 Au2 Co6 Au1 -94.19(5)
P2 Au2 Co6 Co4 -143.63(18)
Au1 Au2 Co6 Co4 94.19(5)
P2 Au2 Co6 Co5 173.71(17)
Co4 Au2 Co6 Co5 -42.66(6)
Au1 Au2 Co6 Co5 51.53(4)
C11 Co4 Co6 C12 -27.9(8)
C8 Co4 Co6 C12 81.3(8)
C1 Co4 Co6 C12 -172.3(8)
C10 Co4 Co6 C12 -171.0(8)
Co2 Co4 Co6 C12 -174.6(6)
Co1 Co4 Co6 C12 128.4(6)
Au2 Co4 Co6 C12 5.0(6)
Co5 Co4 Co6 C12 -121.5(6)
C11 Co4 Co6 C1 144.4(7)
C8 Co4 Co6 C1 -106.5(7)
C10 Co4 Co6 C1 1.3(7)
Co2 Co4 Co6 C1 -2.3(5)
Co1 Co4 Co6 C1 -59.4(5)
Au2 Co4 Co6 C1 177.3(5)
Co5 Co4 Co6 C1 50.8(5)
C11 Co4 Co6 C9 -117.9(7)
C8 Co4 Co6 C9 -8.7(6)
C1 Co4 Co6 C9 97.8(6)
C10 Co4 Co6 C9 99.0(6)
Co2 Co4 Co6 C9 95.5(4)
Co1 Co4 Co6 C9 38.4(4)
Au2 Co4 Co6 C9 -84.9(4)
Co5 Co4 Co6 C9 148.6(4)
C11 Co4 Co6 C13 133.5(8)
C8 Co4 Co6 C13 -117.3(7)
C1 Co4 Co6 C13 -10.8(7)
C10 Co4 Co6 C13 -9.6(7)
Co2 Co4 Co6 C13 -13.1(5)
Co1 Co4 Co6 C13 -70.2(5)
Au2 Co4 Co6 C13 166.5(5)
Co5 Co4 Co6 C13 40.0(5)
C11 Co4 Co6 Co1 -156.3(6)
C8 Co4 Co6 Co1 -47.1(5)
C1 Co4 Co6 Co1 59.4(5)
C10 Co4 Co6 Co1 60.6(5)
Co2 Co4 Co6 Co1 57.05(7)
Au2 Co4 Co6 Co1 -123.36(7)
Co5 Co4 Co6 Co1 110.17(8)
C11 Co4 Co6 Co3 146.2(6)
C8 Co4 Co6 Co3 -104.6(5)
C1 Co4 Co6 Co3 1.9(5)
C10 Co4 Co6 Co3 3.1(5)
Co2 Co4 Co6 Co3 -0.44(7)
Co1 Co4 Co6 Co3 -57.50(7)
Au2 Co4 Co6 Co3 179.14(7)
Co5 Co4 Co6 Co3 52.67(7)
C11 Co4 Co6 Au1 35.8(6)
C8 Co4 Co6 Au1 145.0(5)
C1 Co4 Co6 Au1 -108.5(5)
C10 Co4 Co6 Au1 -107.3(5)
Co2 Co4 Co6 Au1 -110.85(6)
Co1 Co4 Co6 Au1 -167.91(8)
Au2 Co4 Co6 Au1 68.73(4)
Co5 Co4 Co6 Au1 -57.74(5)
C11 Co4 Co6 Au2 -32.9(6)
C8 Co4 Co6 Au2 76.3(5)
C1 Co4 Co6 Au2 -177.3(5)
C10 Co4 Co6 Au2 -176.0(5)
Co2 Co4 Co6 Au2 -179.59(7)
Co1 Co4 Co6 Au2 123.36(7)
Co5 Co4 Co6 Au2 -126.47(6)
C11 Co4 Co6 Co5 93.6(6)
C8 Co4 Co6 Co5 -157.3(5)
C1 Co4 Co6 Co5 -50.8(5)
C10 Co4 Co6 Co5 -49.6(5)
Co2 Co4 Co6 Co5 -53.11(6)
Co1 Co4 Co6 Co5 -110.17(8)
Au2 Co4 Co6 Co5 126.47(6)
C3 Co5 Co6 C12 -61.0(8)
C2 Co5 Co6 C12 56.3(9)
C1 Co5 Co6 C12 173.0(8)
C4 Co5 Co6 C12 -170.9(8)
Co2 Co5 Co6 C12 173.4(6)
Co3 Co5 Co6 C12 -127.7(6)
Au1 Co5 Co6 C12 19.2(6)
Co4 Co5 Co6 C12 120.9(6)
C3 Co5 Co6 C1 126.0(7)
C2 Co5 Co6 C1 -116.8(8)
C4 Co5 Co6 C1 16.1(6)
Co2 Co5 Co6 C1 0.4(5)
Co3 Co5 Co6 C1 59.2(5)
Au1 Co5 Co6 C1 -153.9(5)
Co4 Co5 Co6 C1 -52.2(5)
C3 Co5 Co6 C9 131.5(7)
C2 Co5 Co6 C9 -111.3(8)
C1 Co5 Co6 C9 5.5(7)
C4 Co5 Co6 C9 21.6(7)
Co2 Co5 Co6 C9 5.9(5)
Co3 Co5 Co6 C9 64.7(5)
Au1 Co5 Co6 C9 -148.4(5)
Co4 Co5 Co6 C9 -46.7(5)
C3 Co5 Co6 C13 25.0(6)
C2 Co5 Co6 C13 142.2(7)
C1 Co5 Co6 C13 -101.0(6)
C4 Co5 Co6 C13 -84.9(6)
Co2 Co5 Co6 C13 -100.6(4)
Co3 Co5 Co6 C13 -41.7(4)
Au1 Co5 Co6 C13 105.2(4)
Co4 Co5 Co6 C13 -153.1(4)
C3 Co5 Co6 Co1 125.2(5)
C2 Co5 Co6 Co1 -117.6(6)
C1 Co5 Co6 Co1 -0.8(5)
C4 Co5 Co6 Co1 15.3(4)
Co2 Co5 Co6 Co1 -0.39(8)
Co3 Co5 Co6 Co1 58.46(7)
Au1 Co5 Co6 Co1 -154.63(7)
Co4 Co5 Co6 Co1 -52.93(7)
C3 Co5 Co6 Co3 66.7(5)
C2 Co5 Co6 Co3 -176.0(6)
C1 Co5 Co6 Co3 -59.2(5)
C4 Co5 Co6 Co3 -43.1(4)
Co2 Co5 Co6 Co3 -58.85(7)
Au1 Co5 Co6 Co3 146.90(7)
Co4 Co5 Co6 Co3 -111.39(7)
C3 Co5 Co6 Au1 -80.2(5)
C2 Co5 Co6 Au1 37.1(6)
C1 Co5 Co6 Au1 153.9(5)
C4 Co5 Co6 Au1 169.9(4)
Co2 Co5 Co6 Au1 154.24(7)
Co3 Co5 Co6 Au1 -146.90(7)
Co4 Co5 Co6 Au1 101.70(6)
C3 Co5 Co6 Au2 -138.1(5)
C2 Co5 Co6 Au2 -20.8(6)
C1 Co5 Co6 Au2 96.0(5)
C4 Co5 Co6 Au2 112.1(4)
Co2 Co5 Co6 Au2 96.35(6)
Co3 Co5 Co6 Au2 155.20(7)
Au1 Co5 Co6 Au2 -57.90(4)
Co4 Co5 Co6 Au2 43.80(5)
C3 Co5 Co6 Co4 178.1(5)
C2 Co5 Co6 Co4 -64.6(6)
C1 Co5 Co6 Co4 52.2(5)
C4 Co5 Co6 Co4 68.2(4)
Co2 Co5 Co6 Co4 52.54(6)
Co3 Co5 Co6 Co4 111.39(7)
Au1 Co5 Co6 Co4 -101.70(6)
C7 Co1 C1 Co5 34(28)
C9 Co1 C1 Co5 -141(27)
C6 Co1 C1 Co5 -44(27)
C8 Co1 C1 Co5 128(27)
Co6 Co1 C1 Co5 -135(27)
Co3 Co1 C1 Co5 -51(27)
Co4 Co1 C1 Co5 128(27)
Co2 Co1 C1 Co5 44(27)
C7 Co1 C1 Co3 85.3(17)
C9 Co1 C1 Co3 -89.4(5)
C6 Co1 C1 Co3 7.1(4)
C8 Co1 C1 Co3 179.6(4)
Co6 Co1 C1 Co3 -83.9(4)
Co4 Co1 C1 Co3 179.7(6)
Co2 Co1 C1 Co3 95.7(5)
C7 Co1 C1 Co4 -94.5(17)
C9 Co1 C1 Co4 90.9(5)
C6 Co1 C1 Co4 -172.6(4)
C8 Co1 C1 Co4 -0.1(4)
Co6 Co1 C1 Co4 96.4(4)
Co3 Co1 C1 Co4 -179.7(6)
Co2 Co1 C1 Co4 -84.0(4)
C7 Co1 C1 Co2 -10.4(19)
C9 Co1 C1 Co2 174.9(5)
C6 Co1 C1 Co2 -88.6(5)
C8 Co1 C1 Co2 83.9(5)
Co6 Co1 C1 Co2 -179.5(6)
Co3 Co1 C1 Co2 -95.7(5)
Co4 Co1 C1 Co2 84.0(4)
C7 Co1 C1 Co6 169.1(16)
C9 Co1 C1 Co6 -5.6(5)
C6 Co1 C1 Co6 91.0(4)
C8 Co1 C1 Co6 -96.5(4)
Co3 Co1 C1 Co6 83.9(4)
Co4 Co1 C1 Co6 -96.4(4)
Co2 Co1 C1 Co6 179.5(6)
C3 Co5 C1 Co1 60(27)
C2 Co5 C1 Co1 -125(27)
C4 Co5 C1 Co1 -32(27)
Co2 Co5 C1 Co1 -44(27)
Co3 Co5 C1 Co1 51(27)
Au1 Co5 C1 Co1 157(27)
Co4 Co5 C1 Co1 -128(27)
Co6 Co5 C1 Co1 135(27)
C3 Co5 C1 Co3 8.5(9)
C2 Co5 C1 Co3 -176.3(6)
C4 Co5 C1 Co3 -83.8(5)
Co2 Co5 C1 Co3 -95.7(4)
Au1 Co5 C1 Co3 105.4(3)
Co4 Co5 C1 Co3 -179.7(6)
Co6 Co5 C1 Co3 83.7(4)
C3 Co5 C1 Co4 -171.8(7)
C2 Co5 C1 Co4 3.4(9)
C4 Co5 C1 Co4 95.9(5)
Co2 Co5 C1 Co4 83.9(4)
Co3 Co5 C1 Co4 179.7(6)
Au1 Co5 C1 Co4 -75.0(3)
Co6 Co5 C1 Co4 -96.6(5)
C3 Co5 C1 Co2 104.3(8)
C2 Co5 C1 Co2 -80.5(8)
C4 Co5 C1 Co2 11.9(4)
Co3 Co5 C1 Co2 95.7(4)
Au1 Co5 C1 Co2 -158.9(3)
Co4 Co5 C1 Co2 -83.9(4)
Co6 Co5 C1 Co2 179.5(6)
C3 Co5 C1 Co6 -75.2(8)
C2 Co5 C1 Co6 100.0(7)
C4 Co5 C1 Co6 -167.5(5)
Co2 Co5 C1 Co6 -179.5(6)
Co3 Co5 C1 Co6 -83.7(4)
Au1 Co5 C1 Co6 21.6(4)
Co4 Co5 C1 Co6 96.6(5)
C5 Co3 C1 Co1 -141.2(9)
C6 Co3 C1 Co1 -9.6(6)
C13 Co3 C1 Co1 94.6(5)
Co6 Co3 C1 Co1 83.7(4)
Co5 Co3 C1 Co1 -178.8(6)
Co2 Co3 C1 Co1 -93.3(5)
C5 Co3 C1 Co5 37.6(12)
C6 Co3 C1 Co5 169.2(5)
C13 Co3 C1 Co5 -86.6(5)
Co6 Co3 C1 Co5 -97.5(5)
Co1 Co3 C1 Co5 178.8(6)
Co2 Co3 C1 Co5 85.6(4)
C5 Co3 C1 Co4 -135(14)
C6 Co3 C1 Co4 -3(14)
C13 Co3 C1 Co4 101(14)
Co6 Co3 C1 Co4 90(14)
Co1 Co3 C1 Co4 6(14)
Co5 Co3 C1 Co4 -172(100)
Co2 Co3 C1 Co4 -87(14)
C5 Co3 C1 Co2 -47.9(12)
C6 Co3 C1 Co2 83.7(6)
C13 Co3 C1 Co2 -172.2(5)
Co6 Co3 C1 Co2 176.9(6)
Co1 Co3 C1 Co2 93.3(5)
Co5 Co3 C1 Co2 -85.6(4)
C5 Co3 C1 Co6 135.1(9)
C6 Co3 C1 Co6 -93.3(5)
C13 Co3 C1 Co6 10.9(5)
Co1 Co3 C1 Co6 -83.7(4)
Co5 Co3 C1 Co6 97.5(5)
Co2 Co3 C1 Co6 -176.9(6)
C11 Co4 C1 Co1 -163.2(9)
C8 Co4 C1 Co1 0.2(6)
C10 Co4 C1 Co1 97.5(5)
Co2 Co4 C1 Co1 93.5(4)
Au2 Co4 C1 Co1 -85.7(3)
Co5 Co4 C1 Co1 178.8(6)
Co6 Co4 C1 Co1 -83.4(4)
C11 Co4 C1 Co5 17.9(12)
C8 Co4 C1 Co5 -178.7(5)
C10 Co4 C1 Co5 -81.3(5)
Co2 Co4 C1 Co5 -85.3(4)
Co1 Co4 C1 Co5 -178.8(6)
Au2 Co4 C1 Co5 95.5(3)
Co6 Co4 C1 Co5 97.8(5)
C11 Co4 C1 Co3 -170(13)
C8 Co4 C1 Co3 -6(14)
C10 Co4 C1 Co3 91(14)
Co2 Co4 C1 Co3 87(14)
Co1 Co4 C1 Co3 -6(14)
Au2 Co4 C1 Co3 -92(14)
Co5 Co4 C1 Co3 172(100)
Co6 Co4 C1 Co3 -90(14)
C11 Co4 C1 Co2 103.2(11)
C8 Co4 C1 Co2 -93.4(5)
C10 Co4 C1 Co2 4.0(5)
Co1 Co4 C1 Co2 -93.5(4)
Au2 Co4 C1 Co2 -179.2(2)
Co5 Co4 C1 Co2 85.3(4)
Co6 Co4 C1 Co2 -176.9(6)
C11 Co4 C1 Co6 -79.9(11)
C8 Co4 C1 Co6 83.5(6)
C10 Co4 C1 Co6 -179.1(5)
Co2 Co4 C1 Co6 176.9(6)
Co1 Co4 C1 Co6 83.4(4)
Au2 Co4 C1 Co6 -2.3(4)
Co5 Co4 C1 Co6 -97.8(5)
C4 Co2 C1 Co1 161.6(6)
C10 Co2 C1 Co1 -93.1(5)
P3 Co2 C1 Co1 27.5(7)
Co4 Co2 C1 Co1 -88.5(4)
Co5 Co2 C1 Co1 178.9(6)
Co3 Co2 C1 Co1 89.0(5)
C4 Co2 C1 Co5 -17.4(6)
C10 Co2 C1 Co5 88.0(5)
P3 Co2 C1 Co5 -151.4(3)
Co4 Co2 C1 Co5 92.5(4)
Co1 Co2 C1 Co5 -178.9(6)
Co3 Co2 C1 Co5 -90.0(5)
C4 Co2 C1 Co3 72.6(6)
C10 Co2 C1 Co3 178.0(5)
P3 Co2 C1 Co3 -61.4(7)
Co4 Co2 C1 Co3 -177.5(6)
Co5 Co2 C1 Co3 90.0(5)
Co1 Co2 C1 Co3 -89.0(5)
C4 Co2 C1 Co4 -109.9(6)
C10 Co2 C1 Co4 -4.6(5)
P3 Co2 C1 Co4 116.1(4)
Co5 Co2 C1 Co4 -92.5(4)
Co1 Co2 C1 Co4 88.5(4)
Co3 Co2 C1 Co4 177.5(6)
C4 Co2 C1 Co6 153(12)
C10 Co2 C1 Co6 -102(12)
P3 Co2 C1 Co6 19(12)
Co4 Co2 C1 Co6 -97(12)
Co5 Co2 C1 Co6 170(12)
Co1 Co2 C1 Co6 -9(12)
Co3 Co2 C1 Co6 80(12)
C12 Co6 C1 Co1 138(4)
C9 Co6 C1 Co1 5.0(5)
C13 Co6 C1 Co1 -99.4(5)
Co3 Co6 C1 Co1 -89.3(4)
Au1 Co6 C1 Co1 158.8(3)
Au2 Co6 C1 Co1 90.5(3)
Co4 Co6 C1 Co1 88.2(5)
Co5 Co6 C1 Co1 -178.9(6)
C12 Co6 C1 Co5 -43(4)
C9 Co6 C1 Co5 -176.1(5)
C13 Co6 C1 Co5 79.5(5)
Co1 Co6 C1 Co5 178.9(6)
Co3 Co6 C1 Co5 89.6(5)
Au1 Co6 C1 Co5 -22.3(4)
Au2 Co6 C1 Co5 -90.6(4)
Co4 Co6 C1 Co5 -92.9(5)
C12 Co6 C1 Co3 -133(4)
C9 Co6 C1 Co3 94.3(5)
C13 Co6 C1 Co3 -10.1(5)
Co1 Co6 C1 Co3 89.3(4)
Au1 Co6 C1 Co3 -111.9(3)
Au2 Co6 C1 Co3 179.8(2)
Co4 Co6 C1 Co3 177.5(6)
Co5 Co6 C1 Co3 -89.6(5)
C12 Co6 C1 Co4 50(4)
C9 Co6 C1 Co4 -83.1(5)
C13 Co6 C1 Co4 172.4(5)
Co1 Co6 C1 Co4 -88.2(5)
Co3 Co6 C1 Co4 -177.5(6)
Au1 Co6 C1 Co4 70.7(4)
Au2 Co6 C1 Co4 2.4(4)
Co5 Co6 C1 Co4 92.9(5)
C12 Co6 C1 Co2 147(11)
C9 Co6 C1 Co2 14(12)
C13 Co6 C1 Co2 -91(12)
Co1 Co6 C1 Co2 9(12)
Co3 Co6 C1 Co2 -81(12)
Au1 Co6 C1 Co2 168(12)
Au2 Co6 C1 Co2 99(12)
Co4 Co6 C1 Co2 97(12)
Co5 Co6 C1 Co2 -170(12)
C3 Co5 C2 O2 -76(20)
C1 Co5 C2 O2 108(20)
C4 Co5 C2 O2 18(20)
Co2 Co5 C2 O2 56(20)
Co3 Co5 C2 O2 57(25)
Au1 Co5 C2 O2 -166(20)
Co4 Co5 C2 O2 110(20)
Co6 Co5 C2 O2 163(19)
C2 Co5 C3 O3 -23(28)
C1 Co5 C3 O3 153(28)
C4 Co5 C3 O3 -117(28)
Co2 Co5 C3 O3 -147(28)
Co3 Co5 C3 O3 159(28)
Au1 Co5 C3 O3 55(28)
Co4 Co5 C3 O3 119(27)
Co6 Co5 C3 O3 110(28)
C10 Co2 C4 O4 89(6)
C1 Co2 C4 O4 -165(6)
P3 Co2 C4 O4 -12(6)
Co4 Co2 C4 O4 144(6)
Co5 Co2 C4 O4 -179(6)
Co1 Co2 C4 O4 -141(5)
Co3 Co2 C4 O4 -125(6)
C10 Co2 C4 Co5 -92.1(5)
C1 Co2 C4 Co5 13.9(5)
P3 Co2 C4 Co5 166.9(2)
Co4 Co2 C4 Co5 -37.3(5)
Co1 Co2 C4 Co5 37.4(10)
Co3 Co2 C4 Co5 53.2(3)
C3 Co5 C4 O4 38.8(14)
C2 Co5 C4 O4 -60.9(14)
C1 Co5 C4 O4 166.2(13)
Co2 Co5 C4 O4 179.6(17)
Co3 Co5 C4 O4 121.3(13)
Au1 Co5 C4 O4 -84(2)
Co4 Co5 C4 O4 -149.8(13)
Co6 Co5 C4 O4 155.4(11)
C3 Co5 C4 Co2 -140.8(7)
C2 Co5 C4 Co2 119.5(6)
C1 Co5 C4 Co2 -13.5(5)
Co3 Co5 C4 Co2 -58.3(4)
Au1 Co5 C4 Co2 96(2)
Co4 Co5 C4 Co2 30.6(4)
Co6 Co5 C4 Co2 -24.2(7)
C6 Co3 C5 O5 -15(88)
C1 Co3 C5 O5 119(88)
C13 Co3 C5 O5 -116(88)
Co6 Co3 C5 O5 -142(87)
Co1 Co3 C5 O5 20(89)
Co5 Co3 C5 O5 146(88)
Co2 Co3 C5 O5 86(88)
C5 Co3 C6 O6 -22(3)
C1 Co3 C6 O6 -178(3)
C13 Co3 C6 O6 78(3)
Co6 Co3 C6 O6 132(3)
Co1 Co3 C6 O6 175(3)
Co5 Co3 C6 O6 -163(2)
Co2 Co3 C6 O6 -135(3)
C5 Co3 C6 Co1 163.1(5)
C1 Co3 C6 Co1 7.8(5)
C13 Co3 C6 Co1 -96.4(5)
Co6 Co3 C6 Co1 -42.9(3)
Co5 Co3 C6 Co1 22.8(10)
Co2 Co3 C6 Co1 50.6(3)
C7 Co1 C6 O6 16.1(15)
C1 Co1 C6 O6 175.5(14)
C9 Co1 C6 O6 -82.5(14)
C8 Co1 C6 O6 107(4)
Co6 Co1 C6 O6 -135.0(14)
Co3 Co1 C6 O6 -176.9(17)
Co4 Co1 C6 O6 168.2(11)
Co2 Co1 C6 O6 131.3(14)
C7 Co1 C6 Co3 -167.0(7)
C1 Co1 C6 Co3 -7.5(5)
C9 Co1 C6 Co3 94.4(6)
C8 Co1 C6 Co3 -76(4)
Co6 Co1 C6 Co3 41.9(4)
Co4 Co1 C6 Co3 -14.9(7)
Co2 Co1 C6 Co3 -51.7(4)
C1 Co1 C7 O7 -88(42)
C9 Co1 C7 O7 87(42)
C6 Co1 C7 O7 -10(42)
C8 Co1 C7 O7 178(100)
Co6 Co1 C7 O7 75(42)
Co3 Co1 C7 O7 -21(43)
Co4 Co1 C7 O7 -163(42)
Co2 Co1 C7 O7 -96(42)
C11 Co4 C8 O8 -17(3)
C1 Co4 C8 O8 171(3)
C10 Co4 C8 O8 75(3)
Co2 Co4 C8 O8 121(3)
Co1 Co4 C8 O8 171(4)
Au2 Co4 C8 O8 -91(3)
Co5 Co4 C8 O8 169(3)
Co6 Co4 C8 O8 -146(3)
C11 Co4 C8 Co1 171.9(5)
C1 Co4 C8 Co1 -0.1(5)
C10 Co4 C8 Co1 -95.8(4)
Co2 Co4 C8 Co1 -50.4(3)
Au2 Co4 C8 Co1 98.1(2)
Co5 Co4 C8 Co1 -2.0(10)
Co6 Co4 C8 Co1 42.6(3)
C7 Co1 C8 O8 -16.8(15)
C1 Co1 C8 O8 -175.9(14)
C9 Co1 C8 O8 82.1(14)
C6 Co1 C8 O8 -108(4)
Co6 Co1 C8 O8 134.9(13)
Co3 Co1 C8 O8 -175.5(11)
Co4 Co1 C8 O8 -176.0(17)
Co2 Co1 C8 O8 -131.8(14)
C7 Co1 C8 Co4 159.2(7)
C1 Co1 C8 Co4 0.1(5)
C9 Co1 C8 Co4 -102.0(5)
C6 Co1 C8 Co4 68(4)
Co6 Co1 C8 Co4 -49.1(4)
Co3 Co1 C8 Co4 0.5(7)
Co2 Co1 C8 Co4 44.2(3)
C7 Co1 C9 O9 6.6(19)
C1 Co1 C9 O9 -175.3(18)
C6 Co1 C9 O9 95.1(18)
C8 Co1 C9 O9 -86.3(18)
Co6 Co1 C9 O9 179(2)
Co3 Co1 C9 O9 138.1(18)
Co4 Co1 C9 O9 -128.5(18)
Co2 Co1 C9 O9 -169.0(13)
C7 Co1 C9 Co6 -172.8(6)
C1 Co1 C9 Co6 5.3(5)
C6 Co1 C9 Co6 -84.3(5)
C8 Co1 C9 Co6 94.3(4)
Co3 Co1 C9 Co6 -41.3(3)
Co4 Co1 C9 Co6 52.1(3)
Co2 Co1 C9 Co6 11.6(9)
C12 Co6 C9 O9 0.9(15)
C1 Co6 C9 O9 175.5(14)
C13 Co6 C9 O9 -88.7(15)
Co1 Co6 C9 O9 -179.5(17)
Co3 Co6 C9 O9 -137.1(14)
Au1 Co6 C9 O9 65.1(17)
Au2 Co6 C9 O9 76.0(14)
Co4 Co6 C9 O9 134.6(14)
Co5 Co6 C9 O9 172.0(11)
C12 Co6 C9 Co1 -179.6(5)
C1 Co6 C9 Co1 -5.0(5)
C13 Co6 C9 Co1 90.7(5)
Co3 Co6 C9 Co1 42.3(4)
Au1 Co6 C9 Co1 -115.4(6)
Au2 Co6 C9 Co1 -104.5(3)
Co4 Co6 C9 Co1 -46.0(3)
Co5 Co6 C9 Co1 -8.6(7)
C4 Co2 C10 O10 -59(2)
C1 Co2 C10 O10 -171(2)
P3 Co2 C10 O10 42(2)
Co4 Co2 C10 O10 -175(2)
Co5 Co2 C10 O10 -124(2)
Co1 Co2 C10 O10 146(2)
Co3 Co2 C10 O10 -168.4(17)
C4 Co2 C10 Co4 116.1(5)
C1 Co2 C10 Co4 4.2(5)
P3 Co2 C10 Co4 -143.0(3)
Co5 Co2 C10 Co4 50.9(3)
Co1 Co2 C10 Co4 -39.1(4)
Co3 Co2 C10 Co4 6.4(8)
C11 Co4 C10 O10 20.5(14)
C8 Co4 C10 O10 -79.8(14)
C1 Co4 C10 O10 172.4(13)
Co2 Co4 C10 O10 176.6(16)
Co1 Co4 C10 O10 -142.5(13)
Au2 Co4 C10 O10 6(3)
Co5 Co4 C10 O10 129.3(13)
Co6 Co4 C10 O10 171.5(10)
C11 Co4 C10 Co2 -156.1(6)
C8 Co4 C10 Co2 103.7(6)
C1 Co4 C10 Co2 -4.2(5)
Co1 Co4 C10 Co2 41.0(4)
Au2 Co4 C10 Co2 -170.9(11)
Co5 Co4 C10 Co2 -47.3(3)
Co6 Co4 C10 Co2 -5.0(7)
C8 Co4 C11 O11 90(19)
C1 Co4 C11 O11 -106(19)
C10 Co4 C11 O11 -6(19)
Co2 Co4 C11 O11 -29(19)
Co1 Co4 C11 O11 112(19)
Au2 Co4 C11 O11 170(19)
Co5 Co4 C11 O11 -93(19)
Co6 Co4 C11 O11 -161(19)
C1 Co6 C12 O12 157(8)
C9 Co6 C12 O12 -70(10)
C13 Co6 C12 O12 34(10)
Co1 Co6 C12 O12 -70(11)
Co3 Co6 C12 O12 30(11)
Au1 Co6 C12 O12 136(11)
Au2 Co6 C12 O12 -154(11)
Co4 Co6 C12 O12 -158(10)
Co5 Co6 C12 O12 119(10)
C5 Co3 C13 O13 16(2)
C6 Co3 C13 O13 -83(2)
C1 Co3 C13 O13 168.2(19)
Co6 Co3 C13 O13 179(2)
Co1 Co3 C13 O13 -145.6(19)
Co5 Co3 C13 O13 123.4(19)
Co2 Co3 C13 O13 159.5(15)
C5 Co3 C13 Co6 -162.8(6)
C6 Co3 C13 Co6 98.4(5)
C1 Co3 C13 Co6 -10.4(5)
Co1 Co3 C13 Co6 35.8(4)
Co5 Co3 C13 Co6 -55.2(3)
Co2 Co3 C13 Co6 -19.1(8)
C12 Co6 C13 O13 5.0(17)
C1 Co6 C13 O13 -168.8(16)
C9 Co6 C13 O13 95.9(16)
Co1 Co6 C13 O13 144.1(16)
Co3 Co6 C13 O13 -178.8(19)
Au1 Co6 C13 O13 -71.9(16)
Au2 Co6 C13 O13 -23(3)
Co4 Co6 C13 O13 -161.7(13)
Co5 Co6 C13 O13 -129.2(16)
C12 Co6 C13 Co3 -176.2(5)
C1 Co6 C13 Co3 10.0(5)
C9 Co6 C13 Co3 -85.3(5)
Co1 Co6 C13 Co3 -37.1(4)
Au1 Co6 C13 Co3 106.9(3)
Au2 Co6 C13 Co3 155.4(9)
Co4 Co6 C13 Co3 17.1(7)
Co5 Co6 C13 Co3 49.6(3)
Co6 Au1 P1 C107 -157.5(3)
Co5 Au1 P1 C107 14.2(4)
Au2 Au1 P1 C107 141.0(3)
Co6 Au1 P1 C101 84.6(4)
Co5 Au1 P1 C101 -103.7(3)
Au2 Au1 P1 C101 23.1(3)
Co6 Au1 P1 C113 -35.5(5)
Co5 Au1 P1 C113 136.2(3)
Au2 Au1 P1 C113 -97.0(3)
C107 P1 C101 C102 110.1(5)
C113 P1 C101 C102 -0.1(6)
Au1 P1 C101 C102 -127.3(4)
C107 P1 C101 C106 -69.4(5)
C113 P1 C101 C106 -179.6(4)
Au1 P1 C101 C106 53.2(4)
C106 C101 C102 C103 0.0
P1 C101 C102 C103 -179.5(6)
C101 C102 C103 C104 0.0
C102 C103 C104 C105 0.0
C103 C104 C105 C106 0.0
C104 C105 C106 C101 0.0
C102 C101 C106 C105 0.0
P1 C101 C106 C105 179.5(6)
C101 P1 C107 C108 171.9(5)
C113 P1 C107 C108 -77.4(5)
Au1 P1 C107 C108 51.4(5)
C101 P1 C107 C112 -7.1(6)
C113 P1 C107 C112 103.5(6)
Au1 P1 C107 C112 -127.6(4)
C112 C107 C108 C109 0.0
P1 C107 C108 C109 -179.1(7)
C107 C108 C109 C110 0.0
C108 C109 C110 C111 0.0
C109 C110 C111 C112 0.0
C110 C111 C112 C107 0.0
C108 C107 C112 C111 0.0
P1 C107 C112 C111 179.0(7)
C107 P1 C113 C114 139.6(5)
C101 P1 C113 C114 -109.5(5)
Au1 P1 C113 C114 13.1(6)
C107 P1 C113 C118 -43.9(6)
C101 P1 C113 C118 67.0(5)
Au1 P1 C113 C118 -170.4(3)
C118 C113 C114 C115 0.0
P1 C113 C114 C115 176.5(6)
C113 C114 C115 C116 0.0
C114 C115 C116 C117 0.0
C115 C116 C117 C118 0.0
C116 C117 C118 C113 0.0
C114 C113 C118 C117 0.0
P1 C113 C118 C117 -176.5(6)
Co6 Au2 P2 C213 156.2(3)
Co4 Au2 P2 C213 28.3(4)
Au1 Au2 P2 C213 -105.3(4)
Co6 Au2 P2 C201 -79.3(4)
Co4 Au2 P2 C201 152.8(3)
Au1 Au2 P2 C201 19.2(4)
Co6 Au2 P2 C207 41.0(4)
Co4 Au2 P2 C207 -86.9(3)
Au1 Au2 P2 C207 139.4(3)
C213 P2 C201 C202 144.8(5)
C207 P2 C201 C202 -104.6(5)
Au2 P2 C201 C202 17.6(5)
C213 P2 C201 C206 -42.6(6)
C207 P2 C201 C206 68.0(5)
Au2 P2 C201 C206 -169.8(3)
C206 C201 C202 C203 0.0
P2 C201 C202 C203 172.8(6)
C201 C202 C203 C204 0.0
C202 C203 C204 C205 0.0
C203 C204 C205 C206 0.0
C204 C205 C206 C201 0.0
C202 C201 C206 C205 0.0
P2 C201 C206 C205 -172.4(6)
C213 P2 C207 C208 79.6(6)
C201 P2 C207 C208 -34.0(6)
Au2 P2 C207 C208 -159.1(4)
C213 P2 C207 C212 -97.5(5)
C201 P2 C207 C212 148.9(5)
Au2 P2 C207 C212 23.7(5)
C212 C207 C208 C209 0.0
P2 C207 C208 C209 -177.1(6)
C207 C208 C209 C210 0.0
C208 C209 C210 C211 0.0
C209 C210 C211 C212 0.0
C210 C211 C212 C207 0.0
C208 C207 C212 C211 0.0
P2 C207 C212 C211 177.2(6)
C201 P2 C213 C214 152.3(5)
C207 P2 C213 C214 39.6(6)
Au2 P2 C213 C214 -79.5(5)
C201 P2 C213 C218 -32.9(6)
C207 P2 C213 C218 -145.6(5)
Au2 P2 C213 C218 95.3(5)
C218 C213 C214 C215 0.0
P2 C213 C214 C215 174.8(7)
C213 C214 C215 C216 0.0
C214 C215 C216 C217 0.0
C215 C216 C217 C218 0.0
C216 C217 C218 C213 0.0
C214 C213 C218 C217 0.0
P2 C213 C218 C217 -174.8(7)
C4 Co2 P3 C307 -90.7(6)
C10 Co2 P3 C307 167.1(6)
C1 Co2 P3 C307 45.7(7)
Co4 Co2 P3 C307 121.5(4)
Co5 Co2 P3 C307 -55.3(6)
Co1 Co2 P3 C307 64.3(4)
Co3 Co2 P3 C307 6.6(4)
C4 Co2 P3 C313 26.8(6)
C10 Co2 P3 C313 -75.4(6)
C1 Co2 P3 C313 163.3(6)
Co4 Co2 P3 C313 -120.9(4)
Co5 Co2 P3 C313 62.2(5)
Co1 Co2 P3 C313 -178.1(4)
Co3 Co2 P3 C313 124.1(4)
C4 Co2 P3 C301 147.0(6)
C10 Co2 P3 C301 44.8(6)
C1 Co2 P3 C301 -76.6(7)
Co4 Co2 P3 C301 -0.8(5)
Co5 Co2 P3 C301 -177.6(4)
Co1 Co2 P3 C301 -58.0(4)
Co3 Co2 P3 C301 -115.7(4)
C307 P3 C301 C302 -120.6(5)
C313 P3 C301 C302 131.1(6)
Co2 P3 C301 C302 5.7(6)
C307 P3 C301 C306 57.1(6)
C313 P3 C301 C306 -51.2(6)
Co2 P3 C301 C306 -176.6(4)
C306 C301 C302 C303 0.0
P3 C301 C302 C303 177.7(7)
C301 C302 C303 C304 0.0
C302 C303 C304 C305 0.0
C303 C304 C305 C306 0.0
C304 C305 C306 C301 0.0
C302 C301 C306 C305 0.0
P3 C301 C306 C305 -177.7(7)
C313 P3 C307 C308 124.8(6)
C301 P3 C307 C308 18.1(6)
Co2 P3 C307 C308 -112.8(5)
C313 P3 C307 C312 -58.2(6)
C301 P3 C307 C312 -164.9(5)
Co2 P3 C307 C312 64.2(5)
C312 C307 C308 C309 0.0
P3 C307 C308 C309 176.9(7)
C307 C308 C309 C310 0.0
C308 C309 C310 C311 0.0
C309 C310 C311 C312 0.0
C310 C311 C312 C307 0.0
C308 C307 C312 C311 0.0
P3 C307 C312 C311 -177.0(6)
C307 P3 C313 C314 168.6(6)
C301 P3 C313 C314 -83.4(6)
Co2 P3 C313 C314 46.5(6)
C307 P3 C313 C318 -14.4(7)
C301 P3 C313 C318 93.6(6)
Co2 P3 C313 C318 -136.5(5)
C318 C313 C314 C315 0.0
P3 C313 C314 C315 177.2(7)
C313 C314 C315 C316 0.0
C314 C315 C316 C317 0.0
C315 C316 C317 C318 0.0
C316 C317 C318 C313 0.0
C314 C313 C318 C317 0.0
P3 C313 C318 C317 -176.9(8)
C407 C402 C403 C404 0.0
C401 C402 C403 C404 175.7(19)
C402 C403 C404 C405 0.0
C403 C404 C405 C406 0.0
C404 C405 C406 C407 0.0
C405 C406 C407 C402 0.0
C403 C402 C407 C406 0.0
C401 C402 C407 C406 -176.3(17)
